data_7008690
loop_
_publ_author_name
'Patel, Denish V.'
'Mihalcik, David J.'
'Kreisel, Kevin A.'
'Yap, Glenn P. A.'
'Zakharov, Lev N.'
'Kassel, W. Scott'
'Rheingold, Arnold L.'
'Rabinovich, Daniel'

_publ_section_title
;
 Tris(mercaptoimidazolyl)borate complexes of the coinage metals:
 syntheses and molecular structures of the first gold compounds and
 related copper and silver derivatives.
;
_journal_issue 14
_journal_name_full 'Dalton transactions (Cambridge, England : 2003)'
_journal_page_first 2410
_journal_page_last 2416
_journal_paper_doi 10.1039/b506046j
_journal_year 2005
_chemical_formula_sum 'C40.75 H51 Au B N6 P S3'
_chemical_formula_weight 959.80
_chemical_name_systematic
;
?
;
_space_group_IT_number 2
_symmetry_cell_setting triclinic
_symmetry_space_group_name_Hall '-P 1'
_symmetry_space_group_name_H-M 'P -1'
_atom_sites_solution_hydrogens geom
_atom_sites_solution_primary direct
_atom_sites_solution_secondary difmap
_audit_creation_method SHELXL-97
_cell_angle_alpha 74.2970(10)
_cell_angle_beta 81.8110(10)
_cell_angle_gamma 82.1510(10)
_cell_formula_units_Z 8
_cell_length_a 20.4526(17)
_cell_length_b 20.5057(18)
_cell_length_c 21.9610(19)
_cell_measurement_reflns_used 7712
_cell_measurement_temperature 213(2)
_cell_measurement_theta_max 0.00
_cell_measurement_theta_min 0.00
_cell_volume 8729.6(13)
_computing_cell_refinement 'Bruker SMART'
_computing_data_collection 'Bruker SMART'
_computing_data_reduction 'Bruker SAINT'
_computing_molecular_graphics 'Bruker SHELXTL'
_computing_publication_material 'Bruker SHELXTL'
_computing_structure_refinement 'SHELXL-97 (Sheldrick, 1997)'
_computing_structure_solution 'SHELXS-97 (Sheldrick, 1990)'
_diffrn_ambient_temperature 213(2)
_diffrn_measured_fraction_theta_full 0.914
_diffrn_measured_fraction_theta_max 0.914
_diffrn_measurement_device_type 'CCD area detector'
_diffrn_measurement_method 'phi and omega scans'
_diffrn_radiation_monochromator graphite
_diffrn_radiation_source 'fine-focus sealed tube'
_diffrn_radiation_type MoK\a
_diffrn_radiation_wavelength 0.71073
_diffrn_reflns_av_R_equivalents 0.0289
_diffrn_reflns_av_sigmaI/netI 0.0503
_diffrn_reflns_limit_h_max 26
_diffrn_reflns_limit_h_min -26
_diffrn_reflns_limit_k_max 24
_diffrn_reflns_limit_k_min -26
_diffrn_reflns_limit_l_max 29
_diffrn_reflns_limit_l_min -28
_diffrn_reflns_number 70745
_diffrn_reflns_theta_full 28.19
_diffrn_reflns_theta_max 28.19
_diffrn_reflns_theta_min 1.04
_exptl_absorpt_coefficient_mu 3.586
_exptl_absorpt_correction_T_max 0.4126
_exptl_absorpt_correction_T_min 0.4126
_exptl_absorpt_correction_type none
_exptl_crystal_colour colorless
_exptl_crystal_density_diffrn 1.461
_exptl_crystal_density_meas 0
_exptl_crystal_density_method 'not measured'
_exptl_crystal_description block
_exptl_crystal_F_000 3876
_exptl_crystal_size_max 0.30
_exptl_crystal_size_mid 0.30
_exptl_crystal_size_min 0.30
_refine_diff_density_max 3.443
_refine_diff_density_min -1.468
_refine_diff_density_rms 0.113
_refine_ls_extinction_method none
_refine_ls_goodness_of_fit_ref 1.022
_refine_ls_hydrogen_treatment mixed
_refine_ls_matrix_type fullcycle
_refine_ls_number_parameters 1900
_refine_ls_number_reflns 39270
_refine_ls_number_restraints 0
_refine_ls_restrained_S_all 1.022
_refine_ls_R_factor_all 0.0668
_refine_ls_R_factor_gt 0.0438
_refine_ls_shift/su_max 0.198
_refine_ls_shift/su_mean 0.007
_refine_ls_structure_factor_coef Fsqd
_refine_ls_weighting_details 'calc w=1/[\s^2^(Fo^2^)+(0.0500P)^2^+8.0000P] where P=(Fo^2^+2Fc^2^)/3'
_refine_ls_weighting_scheme calc
_refine_ls_wR_factor_gt 0.1043
_refine_ls_wR_factor_ref 0.1162
_reflns_number_gt 28325
_reflns_number_total 39270
_reflns_threshold_expression >2sigma(I)
_cod_data_source_file b506046j.txt
_cod_data_source_block drab79
_cod_depositor_comments
;
The following automatic conversions were performed:
'_symmetry_cell_setting' value 'Triclinic' changed to 'triclinic'
according to '/home/saulius/struct/CIF-dictionaries/cif_core.dic'
dictionary named 'cif_core.dic' version 2.4.1 from 2010-06-29.

Automatic conversion script
Id: cif_fix_enum 1527 2010-12-29 10:47:43Z saulius 
;
_cod_original_sg_symbol_H-M P-1
_cod_database_code 7008690

loop_
_symmetry_equiv_pos_as_xyz
'x, y, z'
'-x, -y, -z'

loop_
_atom_site_label
_atom_site_type_symbol
_atom_site_fract_x
_atom_site_fract_y
_atom_site_fract_z
_atom_site_U_iso_or_equiv
_atom_site_adp_type
_atom_site_occupancy
_atom_site_symmetry_multiplicity
_atom_site_calc_flag
_atom_site_refinement_flags
_atom_site_disorder_assembly
_atom_site_disorder_group
Au1C Au 0.739818(8) 0.703012(9) -0.393786(8) 0.03125(5) Uani 1 1 d . . .
Au1A Au 0.766449(8) -0.215288(9) 0.152142(9) 0.03466(5) Uani 1 1 d . . .
Au1B Au 0.776952(8) 0.272575(10) 0.154296(9) 0.03796(6) Uani 1 1 d . . .
Au1D Au 0.747033(8) 0.199478(9) 0.609022(8) 0.03035(5) Uani 1 1 d . . .
S1C S 0.83488(6) 0.63886(6) -0.35293(6) 0.0354(3) Uani 1 1 d . . .
S1A S 0.66294(5) -0.22456(6) 0.12238(6) 0.0331(3) Uani 1 1 d . . .
S1B S 0.67487(5) 0.25508(6) 0.12718(6) 0.0375(3) Uani 1 1 d . . .
S1D S 0.84631(5) 0.13870(6) 0.64382(6) 0.0336(3) Uani 1 1 d . . .
S2C S 0.78695(6) 0.83046(6) -0.45741(6) 0.0364(3) Uani 1 1 d . . .
S2A S 0.72121(7) -0.11755(6) 0.22228(6) 0.0405(3) Uani 1 1 d . . .
S2D S 0.79155(6) 0.32795(6) 0.54276(6) 0.0363(3) Uani 1 1 d . . .
S2B S 0.72559(7) 0.36939(7) 0.22508(6) 0.0429(3) Uani 1 1 d . . .
S3C S 0.67097(5) 0.82587(8) -0.21629(6) 0.0455(3) Uani 1 1 d . . .
S3D S 0.67519(5) 0.31030(7) 0.78924(6) 0.0425(3) Uani 1 1 d . . .
S3A S 0.83310(6) -0.01427(8) -0.02529(6) 0.0514(4) Uani 1 1 d . . .
S3B S 0.83253(6) 0.46239(10) -0.03016(7) 0.0645(5) Uani 1 1 d . . .
P1C P 0.63868(5) 0.72690(6) -0.42822(6) 0.0272(2) Uani 1 1 d . . .
P1D P 0.64443(5) 0.22028(6) 0.57790(6) 0.0275(2) Uani 1 1 d . . .
P1B P 0.88504(5) 0.25442(6) 0.16928(7) 0.0367(3) Uani 1 1 d . . .
P1A P 0.87414(5) -0.23887(6) 0.16949(7) 0.0357(3) Uani 1 1 d . . .
N1C N 0.95234(17) 0.69604(19) -0.37151(19) 0.0355(9) Uani 1 1 d . . .
N1D N 0.96102(16) 0.20016(19) 0.62767(19) 0.0329(9) Uani 1 1 d . . .
N1B N 0.56137(17) 0.3313(2) 0.15911(18) 0.0350(9) Uani 1 1 d . . .
N1A N 0.55133(17) -0.1416(2) 0.14944(18) 0.0337(9) Uani 1 1 d . . .
N2C N 0.86744(16) 0.75683(18) -0.33447(17) 0.0279(8) Uani 1 1 d . . .
N2D N 0.87350(16) 0.25861(18) 0.66396(17) 0.0266(8) Uani 1 1 d . . .
N2B N 0.64142(17) 0.39324(19) 0.10911(17) 0.0314(8) Uani 1 1 d . . .
N2A N 0.63687(16) -0.08539(18) 0.10450(17) 0.0288(8) Uani 1 1 d . . .
N3C N 0.80026(15) 0.77993(18) -0.23661(17) 0.0270(8) Uani 1 1 d . . .
N3A N 0.70104(16) -0.02515(19) 0.00339(17) 0.0302(8) Uani 1 1 d . . .
N3B N 0.70047(17) 0.4594(2) 0.00679(18) 0.0321(9) Uani 1 1 d . . .
N3D N 0.80701(15) 0.27700(18) 0.76323(17) 0.0273(8) Uani 1 1 d . . .
N4C N 0.76577(17) 0.7649(2) -0.13451(18) 0.0330(9) Uani 1 1 d . . .
N4B N 0.72371(18) 0.5041(2) -0.09598(18) 0.0356(9) Uani 1 1 d . . .
N4D N 0.77555(17) 0.25822(19) 0.86647(18) 0.0310(8) Uani 1 1 d . . .
N4A N 0.73092(17) 0.00832(19) -0.09948(17) 0.0291(8) Uani 1 1 d . . .
N5C N 0.78937(16) 0.86142(18) -0.34526(17) 0.0276(8) Uani 1 1 d . . .
N5D N 0.78942(16) 0.35899(18) 0.65540(16) 0.0265(8) Uani 1 1 d . . .
N5A N 0.72489(17) -0.01706(18) 0.11246(17) 0.0306(8) Uani 1 1 d . . .
N5B N 0.72873(18) 0.4659(2) 0.11337(18) 0.0349(9) Uani 1 1 d . . .
N6C N 0.77842(17) 0.95246(18) -0.42492(17) 0.0290(8) Uani 1 1 d . . .
N6A N 0.74468(19) 0.0173(2) 0.19338(18) 0.0375(9) Uani 1 1 d . . .
N6D N 0.77338(17) 0.44945(19) 0.57667(18) 0.0318(8) Uani 1 1 d . . .
N6B N 0.7540(2) 0.5027(2) 0.19083(19) 0.0453(11) Uani 1 1 d . . .
C1C C 0.8861(2) 0.6990(2) -0.3528(2) 0.0274(9) Uani 1 1 d . . .
C1D C 0.89452(19) 0.2012(2) 0.6454(2) 0.0271(9) Uani 1 1 d . . .
C1A C 0.61629(19) -0.1482(2) 0.1256(2) 0.0302(10) Uani 1 1 d . . .
C1B C 0.6250(2) 0.3289(2) 0.1310(2) 0.0316(10) Uani 1 1 d . . .
C2C C 0.9749(2) 0.7538(2) -0.3651(2) 0.0379(11) Uani 1 1 d . . .
H2CA H 1.0189 0.7651 -0.3746 0.045 Uiso 1 1 calc R . .
C2D C 0.9809(2) 0.2593(2) 0.6340(2) 0.0358(11) Uani 1 1 d . . .
H2DA H 1.0243 0.2722 0.6248 0.043 Uiso 1 1 calc R . .
C2B C 0.5387(2) 0.3985(3) 0.1554(2) 0.0415(12) Uani 1 1 d . . .
H2BA H 0.4963 0.4151 0.1710 0.050 Uiso 1 1 calc R . .
C2A C 0.5323(2) -0.0732(2) 0.1446(2) 0.0392(12) Uani 1 1 d . . .
H2AA H 0.4900 -0.0538 0.1576 0.047 Uiso 1 1 calc R . .
C3C C 0.9231(2) 0.7906(2) -0.3429(2) 0.0336(10) Uani 1 1 d . . .
H3CA H 0.9242 0.8329 -0.3343 0.040 Uiso 1 1 calc R . .
C3D C 0.9270(2) 0.2951(2) 0.6557(2) 0.0343(11) Uani 1 1 d . . .
H3DA H 0.9261 0.3379 0.6639 0.041 Uiso 1 1 calc R . .
C3A C 0.5853(2) -0.0399(2) 0.1179(2) 0.0359(11) Uani 1 1 d . . .
H3AA H 0.5868 0.0074 0.1098 0.043 Uiso 1 1 calc R . .
C3B C 0.5881(2) 0.4361(3) 0.1254(2) 0.0389(11) Uani 1 1 d . . .
H3BA H 0.5866 0.4837 0.1170 0.047 Uiso 1 1 calc R . .
C4C C 0.7464(2) 0.7890(2) -0.1944(2) 0.0288(9) Uani 1 1 d . . .
C4A C 0.7543(2) -0.0104(2) -0.0416(2) 0.0311(10) Uani 1 1 d . . .
C4D C 0.7531(2) 0.2811(2) 0.8076(2) 0.0288(9) Uani 1 1 d . . .
C4B C 0.7515(2) 0.4751(2) -0.0407(2) 0.0330(10) Uani 1 1 d . . .
C5C C 0.8534(2) 0.7514(2) -0.2024(2) 0.0355(11) Uani 1 1 d . . .
H5CA H 0.8968 0.7401 -0.2198 0.043 Uiso 1 1 calc R . .
C5A C 0.6456(2) -0.0151(2) -0.0282(2) 0.0344(11) Uani 1 1 d . . .
H5AA H 0.6022 -0.0218 -0.0089 0.041 Uiso 1 1 calc R . .
C5B C 0.6422(2) 0.4794(3) -0.0204(2) 0.0424(13) Uani 1 1 d . . .
H5BA H 0.5994 0.4747 0.0014 0.051 Uiso 1 1 calc R . .
C5D C 0.8618(2) 0.2526(2) 0.7959(2) 0.0354(11) Uani 1 1 d . . .
H5DA H 0.9055 0.2453 0.7770 0.042 Uiso 1 1 calc R . .
C6C C 0.8330(2) 0.7425(3) -0.1409(2) 0.0401(12) Uani 1 1 d . . .
H6CA H 0.8595 0.7241 -0.1074 0.048 Uiso 1 1 calc R . .
C6A C 0.6631(2) 0.0056(2) -0.0902(2) 0.0367(11) Uani 1 1 d . . .
H6AA H 0.6345 0.0164 -0.1222 0.044 Uiso 1 1 calc R . .
C6D C 0.8436(2) 0.2411(3) 0.8579(2) 0.0379(11) Uani 1 1 d . . .
H6DA H 0.8717 0.2243 0.8903 0.046 Uiso 1 1 calc R . .
C6B C 0.6558(2) 0.5061(3) -0.0823(2) 0.0486(14) Uani 1 1 d . . .
H6BA H 0.6245 0.5234 -0.1117 0.058 Uiso 1 1 calc R . .
C7C C 0.7841(2) 0.8828(2) -0.4089(2) 0.0277(9) Uani 1 1 d . . .
C7D C 0.78391(19) 0.3803(2) 0.5921(2) 0.0268(9) Uani 1 1 d . . .
C7B C 0.7368(2) 0.4478(2) 0.1762(2) 0.0347(11) Uani 1 1 d . . .
C7A C 0.7317(2) -0.0379(2) 0.1754(2) 0.0313(10) Uani 1 1 d . . .
C8C C 0.7876(2) 0.9180(2) -0.3229(2) 0.0362(11) Uani 1 1 d . . .
H8CA H 0.7905 0.9176 -0.2804 0.043 Uiso 1 1 calc R . .
C8D C 0.7821(2) 0.4153(2) 0.6789(2) 0.0384(11) Uani 1 1 d . . .
H8DA H 0.7836 0.4148 0.7216 0.046 Uiso 1 1 calc R . .
C8A C 0.7333(2) 0.0509(2) 0.0910(2) 0.0397(12) Uani 1 1 d . . .
H8AA H 0.7307 0.0776 0.0491 0.048 Uiso 1 1 calc R . .
C8B C 0.7428(3) 0.5317(3) 0.0889(3) 0.0482(14) Uani 1 1 d . . .
H8BA H 0.7421 0.5565 0.0461 0.058 Uiso 1 1 calc R . .
C9C C 0.7812(2) 0.9736(2) -0.3707(2) 0.0372(11) Uani 1 1 d . . .
H9CA H 0.7790 1.0189 -0.3681 0.045 Uiso 1 1 calc R . .
C9B C 0.7579(3) 0.5549(3) 0.1356(3) 0.0553(16) Uani 1 1 d . . .
H9BA H 0.7691 0.5989 0.1319 0.066 Uiso 1 1 calc R . .
C9D C 0.7725(2) 0.4707(2) 0.6318(2) 0.0390(11) Uani 1 1 d . . .
H9DA H 0.7663 0.5159 0.6351 0.047 Uiso 1 1 calc R . .
C9A C 0.7459(3) 0.0727(2) 0.1397(2) 0.0431(12) Uani 1 1 d . . .
H9AA H 0.7540 0.1171 0.1382 0.052 Uiso 1 1 calc R . .
C10C C 0.9955(3) 0.6418(3) -0.3972(3) 0.0609(17) Uani 1 1 d . . .
C10A C 0.5051(2) -0.1965(3) 0.1745(3) 0.0422(12) Uani 1 1 d . . .
C10B C 0.5212(2) 0.2723(3) 0.1927(3) 0.0437(13) Uani 1 1 d . . .
C10D C 1.0072(2) 0.1483(3) 0.6024(3) 0.0527(15) Uani 1 1 d . . .
C11A C 0.5303(3) -0.2468(3) 0.2323(3) 0.0544(15) Uani 1 1 d . . .
H11A H 0.5737 -0.2683 0.2204 0.082 Uiso 1 1 calc R . .
H11B H 0.4997 -0.2812 0.2493 0.082 Uiso 1 1 calc R . .
H11C H 0.5336 -0.2232 0.2643 0.082 Uiso 1 1 calc R . .
C11B C 0.4511(3) 0.3017(3) 0.2121(3) 0.0674(19) Uani 1 1 d . . .
H11D H 0.4310 0.3279 0.1743 0.101 Uiso 1 1 calc R . .
H11E H 0.4532 0.3310 0.2396 0.101 Uiso 1 1 calc R . .
H11F H 0.4247 0.2648 0.2346 0.101 Uiso 1 1 calc R . .
C11D C 0.9881(3) 0.1464(4) 0.5392(3) 0.076(2) Uani 1 1 d . . .
H11G H 0.9431 0.1340 0.5449 0.114 Uiso 1 1 calc R . .
H11H H 1.0183 0.1131 0.5224 0.114 Uiso 1 1 calc R . .
H11I H 0.9904 0.1910 0.5097 0.114 Uiso 1 1 calc R . .
C11C C 0.9732(4) 0.6401(4) -0.4591(3) 0.082(2) Uani 1 1 d . . .
H15J H 0.9280 0.6281 -0.4516 0.124 Uiso 1 1 calc R . .
H15K H 1.0021 0.6065 -0.4766 0.124 Uiso 1 1 calc R . .
H15L H 0.9751 0.6846 -0.4888 0.124 Uiso 1 1 calc R . .
C12A C 0.4998(2) -0.2288(3) 0.1205(3) 0.0513(14) Uani 1 1 d . . .
H12A H 0.5430 -0.2503 0.1079 0.077 Uiso 1 1 calc R . .
H12B H 0.4846 -0.1939 0.0843 0.077 Uiso 1 1 calc R . .
H12C H 0.4685 -0.2628 0.1348 0.077 Uiso 1 1 calc R . .
C12D C 1.0048(3) 0.0795(3) 0.6498(3) 0.0668(19) Uani 1 1 d . . .
H12G H 0.9606 0.0653 0.6548 0.100 Uiso 1 1 calc R . .
H12H H 1.0154 0.0827 0.6905 0.100 Uiso 1 1 calc R . .
H12I H 1.0368 0.0465 0.6344 0.100 Uiso 1 1 calc R . .
C12B C 0.5172(3) 0.2289(3) 0.1465(3) 0.0645(18) Uani 1 1 d . . .
H12D H 0.4968 0.2569 0.1096 0.097 Uiso 1 1 calc R . .
H12E H 0.4907 0.1917 0.1677 0.097 Uiso 1 1 calc R . .
H12F H 0.5616 0.2107 0.1331 0.097 Uiso 1 1 calc R . .
C12C C 0.9931(3) 0.5745(3) -0.3477(4) 0.079(2) Uani 1 1 d . . .
H14A H 0.9487 0.5606 -0.3411 0.118 Uiso 1 1 calc R . .
H14B H 1.0048 0.5794 -0.3079 0.118 Uiso 1 1 calc R . .
H14C H 1.0244 0.5404 -0.3621 0.118 Uiso 1 1 calc R . .
C13C C 1.0674(3) 0.6612(4) -0.4076(4) 0.096(3) Uani 1 1 d . . .
H13G H 1.0702 0.7045 -0.4392 0.145 Uiso 1 1 calc R . .
H13H H 1.0973 0.6263 -0.4225 0.145 Uiso 1 1 calc R . .
H13I H 1.0799 0.6649 -0.3678 0.145 Uiso 1 1 calc R . .
C13A C 0.4366(2) -0.1648(3) 0.1945(3) 0.0638(18) Uani 1 1 d . . .
H13A H 0.4391 -0.1452 0.2295 0.096 Uiso 1 1 calc R . .
H13B H 0.4061 -0.1996 0.2079 0.096 Uiso 1 1 calc R . .
H13C H 0.4210 -0.1295 0.1588 0.096 Uiso 1 1 calc R . .
C13B C 0.5527(3) 0.2313(3) 0.2515(3) 0.0650(18) Uani 1 1 d . . .
H13D H 0.5541 0.2603 0.2795 0.098 Uiso 1 1 calc R . .
H13E H 0.5975 0.2132 0.2392 0.098 Uiso 1 1 calc R . .
H13F H 0.5266 0.1939 0.2736 0.098 Uiso 1 1 calc R . .
C13D C 1.0784(3) 0.1684(3) 0.5943(4) 0.088(3) Uani 1 1 d . . .
H13J H 1.0902 0.1693 0.6352 0.132 Uiso 1 1 calc R . .
H13K H 1.0807 0.2132 0.5651 0.132 Uiso 1 1 calc R . .
H13L H 1.1090 0.1354 0.5774 0.132 Uiso 1 1 calc R . .
C14C C 0.7243(2) 0.7618(3) -0.0719(2) 0.0385(11) Uani 1 1 d . . .
C14B C 0.7595(2) 0.5299(3) -0.1611(2) 0.0436(13) Uani 1 1 d . . .
C14D C 0.7355(2) 0.2517(2) 0.9300(2) 0.0350(11) Uani 1 1 d . . .
C14A C 0.7708(2) 0.0285(2) -0.1637(2) 0.0348(11) Uani 1 1 d . . .
C15C C 0.7659(3) 0.7246(3) -0.0191(2) 0.0564(16) Uani 1 1 d . . .
H15G H 0.7797 0.6785 -0.0226 0.085 Uiso 1 1 calc R . .
H15H H 0.7399 0.7233 0.0217 0.085 Uiso 1 1 calc R . .
H15I H 0.8048 0.7482 -0.0223 0.085 Uiso 1 1 calc R . .
C15D C 0.6817(3) 0.2056(3) 0.9369(3) 0.0553(15) Uani 1 1 d . . .
H15M H 0.6521 0.2254 0.9043 0.083 Uiso 1 1 calc R . .
H15N H 0.6567 0.2005 0.9786 0.083 Uiso 1 1 calc R . .
H15O H 0.7018 0.1613 0.9322 0.083 Uiso 1 1 calc R . .
C15A C 0.8009(3) 0.0939(3) -0.1691(3) 0.0536(15) Uani 1 1 d . . .
H15A H 0.8307 0.0861 -0.1366 0.080 Uiso 1 1 calc R . .
H15B H 0.7658 0.1292 -0.1632 0.080 Uiso 1 1 calc R . .
H15C H 0.8254 0.1080 -0.2108 0.080 Uiso 1 1 calc R . .
C15B C 0.7088(3) 0.5505(4) -0.2092(3) 0.095(3) Uani 1 1 d . . .
H15D H 0.6775 0.5873 -0.1997 0.142 Uiso 1 1 calc R . .
H15E H 0.6853 0.5117 -0.2068 0.142 Uiso 1 1 calc R . .
H15F H 0.7315 0.5654 -0.2517 0.142 Uiso 1 1 calc R . .
C16C C 0.7030(3) 0.8336(3) -0.0660(3) 0.0633(17) Uani 1 1 d . . .
H16G H 0.6762 0.8577 -0.0998 0.095 Uiso 1 1 calc R . .
H16H H 0.7420 0.8569 -0.0692 0.095 Uiso 1 1 calc R . .
H16I H 0.6772 0.8321 -0.0251 0.095 Uiso 1 1 calc R . .
C16A C 0.8235(3) -0.0291(3) -0.1716(3) 0.0495(14) Uani 1 1 d . . .
H16A H 0.8024 -0.0696 -0.1684 0.074 Uiso 1 1 calc R . .
H16B H 0.8528 -0.0382 -0.1385 0.074 Uiso 1 1 calc R . .
H16C H 0.8491 -0.0162 -0.2129 0.074 Uiso 1 1 calc R . .
C16D C 0.7813(3) 0.2203(3) 0.9812(2) 0.0504(14) Uani 1 1 d . . .
H16J H 0.8160 0.2495 0.9771 0.076 Uiso 1 1 calc R . .
H16K H 0.8011 0.1759 0.9766 0.076 Uiso 1 1 calc R . .
H16L H 0.7560 0.2153 1.0228 0.076 Uiso 1 1 calc R . .
C16B C 0.8078(3) 0.4723(3) -0.1782(3) 0.073(2) Uani 1 1 d . . .
H16D H 0.8413 0.4586 -0.1488 0.110 Uiso 1 1 calc R . .
H16E H 0.8290 0.4879 -0.2212 0.110 Uiso 1 1 calc R . .
H16F H 0.7837 0.4338 -0.1754 0.110 Uiso 1 1 calc R . .
C17C C 0.6655(3) 0.7226(3) -0.0685(3) 0.0646(18) Uani 1 1 d . . .
H17G H 0.6814 0.6771 -0.0728 0.097 Uiso 1 1 calc R . .
H17H H 0.6389 0.7460 -0.1027 0.097 Uiso 1 1 calc R . .
H17I H 0.6387 0.7196 -0.0279 0.097 Uiso 1 1 calc R . .
C17A C 0.7248(3) 0.0402(3) -0.2151(2) 0.0498(14) Uani 1 1 d . . .
H17A H 0.7058 -0.0016 -0.2117 0.075 Uiso 1 1 calc R . .
H17B H 0.7498 0.0541 -0.2567 0.075 Uiso 1 1 calc R . .
H17C H 0.6895 0.0757 -0.2098 0.075 Uiso 1 1 calc R . .
C17B C 0.7953(3) 0.5897(3) -0.1619(3) 0.0561(15) Uani 1 1 d . . .
H17D H 0.7635 0.6254 -0.1506 0.084 Uiso 1 1 calc R . .
H17E H 0.8176 0.6069 -0.2042 0.084 Uiso 1 1 calc R . .
H17F H 0.8277 0.5754 -0.1314 0.084 Uiso 1 1 calc R . .
C17D C 0.7071(3) 0.3216(3) 0.9366(3) 0.0632(17) Uani 1 1 d . . .
H17J H 0.6775 0.3422 0.9042 0.095 Uiso 1 1 calc R . .
H17K H 0.7429 0.3498 0.9316 0.095 Uiso 1 1 calc R . .
H17L H 0.6825 0.3178 0.9784 0.095 Uiso 1 1 calc R . .
C18C C 0.7666(2) 0.9991(2) -0.4887(2) 0.0352(11) Uani 1 1 d . . .
C18D C 0.7613(2) 0.4964(2) 0.5130(2) 0.0367(11) Uani 1 1 d . . .
C18A C 0.7563(3) 0.0198(3) 0.2581(2) 0.0473(13) Uani 1 1 d . . .
C18B C 0.7668(3) 0.5081(3) 0.2544(3) 0.0584(16) Uani 1 1 d . . .
C19C C 0.8218(3) 0.9848(3) -0.5383(3) 0.0619(18) Uani 1 1 d . . .
H19G H 0.8219 0.9385 -0.5417 0.093 Uiso 1 1 calc R . .
H19H H 0.8641 0.9900 -0.5260 0.093 Uiso 1 1 calc R . .
H19I H 0.8149 1.0165 -0.5791 0.093 Uiso 1 1 calc R . .
C19D C 0.7573(3) 0.5696(3) 0.5165(3) 0.0538(15) Uani 1 1 d . . .
H19J H 0.7992 0.5781 0.5273 0.081 Uiso 1 1 calc R . .
H19K H 0.7219 0.5778 0.5489 0.081 Uiso 1 1 calc R . .
H19L H 0.7483 0.5999 0.4756 0.081 Uiso 1 1 calc R . .
C19B C 0.7818(4) 0.5804(4) 0.2490(3) 0.103(3) Uani 1 1 d . . .
H19D H 0.7439 0.6122 0.2353 0.155 Uiso 1 1 calc R . .
H19E H 0.8203 0.5910 0.2181 0.155 Uiso 1 1 calc R . .
H19F H 0.7909 0.5838 0.2901 0.155 Uiso 1 1 calc R . .
C19A C 0.7707(4) 0.0911(3) 0.2559(3) 0.081(2) Uani 1 1 d . . .
H19A H 0.8112 0.1018 0.2280 0.122 Uiso 1 1 calc R . .
H19B H 0.7762 0.0935 0.2984 0.122 Uiso 1 1 calc R . .
H19C H 0.7341 0.1236 0.2400 0.122 Uiso 1 1 calc R . .
C20C C 0.7679(3) 1.0721(2) -0.4855(3) 0.0467(13) Uani 1 1 d . . .
H20J H 0.7332 1.0825 -0.4535 0.070 Uiso 1 1 calc R . .
H20K H 0.7605 1.1029 -0.5266 0.070 Uiso 1 1 calc R . .
H20L H 0.8107 1.0774 -0.4744 0.070 Uiso 1 1 calc R . .
C20D C 0.8182(3) 0.4847(3) 0.4639(3) 0.0593(17) Uani 1 1 d . . .
H20M H 0.8591 0.4937 0.4762 0.089 Uiso 1 1 calc R . .
H20N H 0.8101 0.5151 0.4228 0.089 Uiso 1 1 calc R . .
H20O H 0.8219 0.4379 0.4613 0.089 Uiso 1 1 calc R . .
C20A C 0.8160(3) -0.0315(4) 0.2788(3) 0.075(2) Uani 1 1 d . . .
H20A H 0.8064 -0.0769 0.2802 0.113 Uiso 1 1 calc R . .
H20B H 0.8246 -0.0301 0.3208 0.113 Uiso 1 1 calc R . .
H20C H 0.8548 -0.0198 0.2487 0.113 Uiso 1 1 calc R . .
C20B C 0.8260(3) 0.4574(4) 0.2760(3) 0.081(2) Uani 1 1 d . . .
H20G H 0.8161 0.4116 0.2791 0.121 Uiso 1 1 calc R . .
H20H H 0.8349 0.4605 0.3173 0.121 Uiso 1 1 calc R . .
H20I H 0.8647 0.4679 0.2454 0.121 Uiso 1 1 calc R . .
C21B C 0.7043(3) 0.4930(3) 0.3016(3) 0.0681(18) Uani 1 1 d . . .
H20D H 0.6675 0.5258 0.2868 0.102 Uiso 1 1 calc R . .
H20E H 0.7124 0.4962 0.3431 0.102 Uiso 1 1 calc R . .
H20F H 0.6937 0.4474 0.3047 0.102 Uiso 1 1 calc R . .
C21C C 0.6984(3) 0.9906(3) -0.5041(3) 0.0607(17) Uani 1 1 d . . .
H21D H 0.6976 0.9443 -0.5068 0.091 Uiso 1 1 calc R . .
H21E H 0.6895 1.0220 -0.5445 0.091 Uiso 1 1 calc R . .
H21F H 0.6648 1.0001 -0.4709 0.091 Uiso 1 1 calc R . .
C21A C 0.6934(3) 0.0029(3) 0.3034(3) 0.0692(19) Uani 1 1 d . . .
H21A H 0.6838 -0.0425 0.3049 0.104 Uiso 1 1 calc R . .
H21B H 0.6565 0.0356 0.2883 0.104 Uiso 1 1 calc R . .
H21C H 0.7000 0.0050 0.3457 0.104 Uiso 1 1 calc R . .
C21D C 0.6951(3) 0.4830(3) 0.4961(3) 0.0620(17) Uani 1 1 d . . .
H21G H 0.6977 0.4363 0.4934 0.093 Uiso 1 1 calc R . .
H21H H 0.6857 0.5137 0.4555 0.093 Uiso 1 1 calc R . .
H21I H 0.6598 0.4907 0.5288 0.093 Uiso 1 1 calc R . .
C22C C 0.5799(2) 0.6669(2) -0.3864(2) 0.0293(10) Uani 1 1 d . . .
C22D C 0.5877(2) 0.1579(2) 0.6204(2) 0.0312(10) Uani 1 1 d . . .
C22B C 0.9370(2) 0.2101(3) 0.1163(3) 0.0428(12) Uani 1 1 d . . .
C22A C 0.9247(2) -0.2843(2) 0.1163(3) 0.0415(12) Uani 1 1 d . . .
C23C C 0.5126(2) 0.6804(3) -0.3910(3) 0.0421(12) Uani 1 1 d . . .
H23C H 0.4961 0.7214 -0.4181 0.051 Uiso 1 1 calc R . .
C23D C 0.5194(2) 0.1696(3) 0.6193(3) 0.0440(13) Uani 1 1 d . . .
H23D H 0.5006 0.2109 0.5946 0.053 Uiso 1 1 calc R . .
C23A C 0.9942(3) -0.2870(3) 0.1074(4) 0.071(2) Uani 1 1 d . . .
H23A H 1.0160 -0.2630 0.1279 0.085 Uiso 1 1 calc R . .
C23B C 1.0060(3) 0.2088(3) 0.1071(3) 0.0661(19) Uani 1 1 d . . .
H23B H 1.0273 0.2331 0.1278 0.079 Uiso 1 1 calc R . .
C24C C 0.4688(3) 0.6342(3) -0.3560(3) 0.0537(15) Uani 1 1 d . . .
H24C H 0.4230 0.6446 -0.3590 0.064 Uiso 1 1 calc R . .
C24D C 0.4791(3) 0.1210(3) 0.6543(3) 0.0562(16) Uani 1 1 d . . .
H24D H 0.4329 0.1294 0.6533 0.067 Uiso 1 1 calc R . .
C24B C 1.0435(3) 0.1719(3) 0.0677(4) 0.079(2) Uani 1 1 d . . .
H24B H 1.0900 0.1705 0.0622 0.094 Uiso 1 1 calc R . .
C24A C 1.0305(3) -0.3249(3) 0.0686(4) 0.084(2) Uani 1 1 d . . .
H24A H 1.0771 -0.3271 0.0631 0.101 Uiso 1 1 calc R . .
C25C C 0.4918(3) 0.5735(3) -0.3171(3) 0.0571(16) Uani 1 1 d . . .
H25C H 0.4622 0.5423 -0.2936 0.069 Uiso 1 1 calc R . .
C25A C 0.9993(3) -0.3589(3) 0.0385(3) 0.0696(19) Uani 1 1 d . . .
H25A H 1.0245 -0.3848 0.0123 0.083 Uiso 1 1 calc R . .
C25D C 0.5058(3) 0.0601(3) 0.6909(3) 0.0527(15) Uani 1 1 d . . .
H25D H 0.4780 0.0272 0.7148 0.063 Uiso 1 1 calc R . .
C25B C 1.0125(3) 0.1378(3) 0.0369(3) 0.071(2) Uani 1 1 d . . .
H25B H 1.0382 0.1127 0.0102 0.086 Uiso 1 1 calc R . .
C26C C 0.5593(3) 0.5590(3) -0.3131(3) 0.0502(14) Uani 1 1 d . . .
H26C H 0.5757 0.5175 -0.2868 0.060 Uiso 1 1 calc R . .
C26D C 0.5734(3) 0.0477(3) 0.6922(3) 0.0496(14) Uani 1 1 d . . .
H26D H 0.5919 0.0062 0.7171 0.059 Uiso 1 1 calc R . .
C26B C 0.9456(3) 0.1388(3) 0.0436(3) 0.0606(16) Uani 1 1 d . . .
H26B H 0.9253 0.1156 0.0212 0.073 Uiso 1 1 calc R . .
C26A C 0.9311(3) -0.3563(3) 0.0455(3) 0.0623(16) Uani 1 1 d . . .
H26A H 0.9100 -0.3796 0.0236 0.075 Uiso 1 1 calc R . .
C27C C 0.6030(2) 0.6055(2) -0.3477(2) 0.0385(11) Uani 1 1 d . . .
H27C H 0.6488 0.5949 -0.3447 0.046 Uiso 1 1 calc R . .
C27D C 0.6142(2) 0.0962(2) 0.6571(2) 0.0376(11) Uani 1 1 d . . .
H27D H 0.6605 0.0874 0.6580 0.045 Uiso 1 1 calc R . .
C27A C 0.8935(2) -0.3192(3) 0.0848(3) 0.0455(13) Uani 1 1 d . . .
H27A H 0.8469 -0.3178 0.0901 0.055 Uiso 1 1 calc R . .
C27B C 0.9071(3) 0.1747(3) 0.0841(3) 0.0475(13) Uani 1 1 d . . .
H27B H 0.8606 0.1749 0.0895 0.057 Uiso 1 1 calc R . .
C28C C 0.6428(2) 0.7303(2) -0.5124(2) 0.0306(10) Uani 1 1 d . . .
C28D C 0.6484(2) 0.2229(2) 0.4941(2) 0.0305(10) Uani 1 1 d . . .
C28B C 0.8989(2) 0.2041(3) 0.2494(3) 0.0439(13) Uani 1 1 d . . .
C28A C 0.8861(2) -0.2913(2) 0.2496(3) 0.0429(13) Uani 1 1 d . . .
C29C C 0.6793(2) 0.7789(3) -0.5550(2) 0.0434(12) Uani 1 1 d . . .
H29C H 0.6986 0.8099 -0.5402 0.052 Uiso 1 1 calc R . .
C29D C 0.6876(2) 0.2694(3) 0.4514(2) 0.0409(12) Uani 1 1 d . . .
H29D H 0.7069 0.3006 0.4660 0.049 Uiso 1 1 calc R . .
C29B C 0.8595(3) 0.2228(3) 0.2994(3) 0.0564(16) Uani 1 1 d . . .
H29B H 0.8278 0.2610 0.2911 0.068 Uiso 1 1 calc R . .
C29A C 0.8452(3) -0.2724(3) 0.2993(3) 0.0567(16) Uani 1 1 d . . .
H29A H 0.8136 -0.2343 0.2910 0.068 Uiso 1 1 calc R . .
C30C C 0.6873(3) 0.7818(3) -0.6190(3) 0.0550(15) Uani 1 1 d . . .
H30C H 0.7117 0.8149 -0.6479 0.066 Uiso 1 1 calc R . .
C30D C 0.6980(3) 0.2699(3) 0.3881(3) 0.0514(14) Uani 1 1 d . . .
H30D H 0.7245 0.3014 0.3596 0.062 Uiso 1 1 calc R . .
C30B C 0.8659(3) 0.1861(4) 0.3616(3) 0.070(2) Uani 1 1 d . . .
H30B H 0.8385 0.1993 0.3954 0.084 Uiso 1 1 calc R . .
C30A C 0.8514(3) -0.3105(4) 0.3620(3) 0.077(2) Uani 1 1 d . . .
H30A H 0.8237 -0.2981 0.3959 0.092 Uiso 1 1 calc R . .
C31C C 0.6595(3) 0.7361(3) -0.6406(3) 0.0547(15) Uani 1 1 d . . .
H31C H 0.6652 0.7381 -0.6843 0.066 Uiso 1 1 calc R . .
C31D C 0.6698(3) 0.2244(3) 0.3661(3) 0.0541(15) Uani 1 1 d . . .
H31D H 0.6771 0.2249 0.3228 0.065 Uiso 1 1 calc R . .
C31A C 0.8970(3) -0.3650(3) 0.3735(4) 0.087(3) Uani 1 1 d . . .
H31A H 0.9005 -0.3907 0.4156 0.105 Uiso 1 1 calc R . .
C31B C 0.9110(3) 0.1319(3) 0.3736(3) 0.079(3) Uani 1 1 d . . .
H31B H 0.9153 0.1074 0.4160 0.095 Uiso 1 1 calc R . .
C32C C 0.6237(3) 0.6878(3) -0.5990(3) 0.0524(14) Uani 1 1 d . . .
H32C H 0.6053 0.6564 -0.6142 0.063 Uiso 1 1 calc R . .
C32D C 0.6311(3) 0.1784(3) 0.4079(3) 0.0485(14) Uani 1 1 d . . .
H32D H 0.6119 0.1472 0.3931 0.058 Uiso 1 1 calc R . .
C32A C 0.9391(4) -0.3838(3) 0.3240(4) 0.081(3) Uani 1 1 d . . .
H32A H 0.9714 -0.4214 0.3327 0.098 Uiso 1 1 calc R . .
C32B C 0.9519(3) 0.1113(3) 0.3245(4) 0.071(2) Uani 1 1 d . . .
H32B H 0.9837 0.0733 0.3335 0.086 Uiso 1 1 calc R . .
C33C C 0.6144(2) 0.6849(2) -0.5344(2) 0.0379(11) Uani 1 1 d . . .
H33C H 0.5891 0.6523 -0.5059 0.045 Uiso 1 1 calc R . .
C33D C 0.6202(2) 0.1779(2) 0.4718(2) 0.0367(11) Uani 1 1 d . . .
H33D H 0.5933 0.1465 0.5001 0.044 Uiso 1 1 calc R . .
C33B C 0.9451(3) 0.1477(3) 0.2613(3) 0.0567(16) Uani 1 1 d . . .
H33B H 0.9716 0.1339 0.2274 0.068 Uiso 1 1 calc R . .
C33A C 0.9330(3) -0.3469(3) 0.2617(3) 0.0636(19) Uani 1 1 d . . .
H33A H 0.9608 -0.3597 0.2280 0.076 Uiso 1 1 calc R . .
C34C C 0.5975(2) 0.8091(2) -0.4214(2) 0.0321(10) Uani 1 1 d . . .
C34D C 0.6016(2) 0.3021(2) 0.5848(2) 0.0303(10) Uani 1 1 d . . .
C34A C 0.9164(2) -0.1646(2) 0.1624(2) 0.0367(11) Uani 1 1 d . . .
C34B C 0.9240(2) 0.3315(2) 0.1603(2) 0.0365(11) Uani 1 1 d . . .
C35C C 0.5538(2) 0.8476(2) -0.4640(3) 0.0407(12) Uani 1 1 d . . .
H35C H 0.5460 0.8324 -0.4988 0.049 Uiso 1 1 calc R . .
C35D C 0.5589(2) 0.3414(3) 0.5417(3) 0.0422(12) Uani 1 1 d . . .
H35D H 0.5516 0.3259 0.5069 0.051 Uiso 1 1 calc R . .
C35B C 0.9759(2) 0.3327(3) 0.1938(3) 0.0496(14) Uani 1 1 d . . .
H35B H 0.9898 0.2937 0.2249 0.060 Uiso 1 1 calc R . .
C35A C 0.9691(2) -0.1667(3) 0.1964(3) 0.0480(14) Uani 1 1 d . . .
H35A H 0.9815 -0.2065 0.2274 0.058 Uiso 1 1 calc R . .
C36C C 0.5222(3) 0.9086(3) -0.4545(3) 0.0521(15) Uani 1 1 d . . .
H36C H 0.4922 0.9345 -0.4827 0.063 Uiso 1 1 calc R . .
C36D C 0.5277(3) 0.4022(3) 0.5497(3) 0.0510(14) Uani 1 1 d . . .
H36D H 0.4984 0.4280 0.5207 0.061 Uiso 1 1 calc R . .
C36A C 1.0035(3) -0.1100(3) 0.1847(3) 0.0603(17) Uani 1 1 d . . .
H36A H 1.0402 -0.1119 0.2066 0.072 Uiso 1 1 calc R . .
C36B C 1.0075(3) 0.3913(3) 0.1816(3) 0.0604(17) Uani 1 1 d . . .
H36B H 1.0430 0.3919 0.2043 0.073 Uiso 1 1 calc R . .
C37C C 0.5336(3) 0.9318(3) -0.4047(3) 0.0534(15) Uani 1 1 d . . .
H37C H 0.5113 0.9733 -0.3987 0.064 Uiso 1 1 calc R . .
C37D C 0.5385(3) 0.4257(3) 0.5994(3) 0.0539(15) Uani 1 1 d . . .
H37D H 0.5166 0.4675 0.6047 0.065 Uiso 1 1 calc R . .
C37B C 0.9873(3) 0.4483(3) 0.1365(3) 0.0613(17) Uani 1 1 d . . .
H37B H 1.0097 0.4875 0.1274 0.074 Uiso 1 1 calc R . .
C37A C 0.9839(3) -0.0511(3) 0.1409(3) 0.0630(18) Uani 1 1 d . . .
H37A H 1.0078 -0.0130 0.1326 0.076 Uiso 1 1 calc R . .
C38C C 0.5780(3) 0.8946(3) -0.3630(3) 0.0496(13) Uani 1 1 d . . .
H38C H 0.5864 0.9109 -0.3290 0.059 Uiso 1 1 calc R . .
C38D C 0.5814(3) 0.3883(3) 0.6416(3) 0.0511(14) Uani 1 1 d . . .
H38D H 0.5892 0.4048 0.6757 0.061 Uiso 1 1 calc R . .
C38B C 0.9344(3) 0.4481(3) 0.1045(3) 0.0568(16) Uani 1 1 d . . .
H38B H 0.9197 0.4877 0.0745 0.068 Uiso 1 1 calc R . .
C38A C 0.9299(3) -0.0476(3) 0.1094(3) 0.0582(17) Uani 1 1 d . . .
H38A H 0.9159 -0.0067 0.0806 0.070 Uiso 1 1 calc R . .
C39C C 0.6099(2) 0.8333(2) -0.3717(2) 0.0372(11) Uani 1 1 d . . .
H39C H 0.6402 0.8079 -0.3436 0.045 Uiso 1 1 calc R . .
C39A C 0.8959(2) -0.1044(3) 0.1199(3) 0.0449(13) Uani 1 1 d . . .
H39A H 0.8589 -0.1020 0.0982 0.054 Uiso 1 1 calc R . .
C39B C 0.9022(2) 0.3896(3) 0.1163(3) 0.0441(13) Uani 1 1 d . . .
H39B H 0.8659 0.3897 0.0944 0.053 Uiso 1 1 calc R . .
C39D C 0.6130(2) 0.3269(3) 0.6345(2) 0.0394(11) Uani 1 1 d . . .
H39D H 0.6426 0.3017 0.6635 0.047 Uiso 1 1 calc R . .
C401 C 0.5218(4) 0.6133(3) 0.0661(4) 0.087(2) Uani 1 1 d . . .
C402 C 0.5816(3) 0.6147(3) 0.0884(4) 0.0719(19) Uani 1 1 d . . .
H40A H 0.6197 0.6239 0.0593 0.086 Uiso 1 1 calc R . .
C403 C 0.5863(5) 0.6022(4) 0.1554(4) 0.104(3) Uani 1 1 d . . .
H40B H 0.6278 0.6039 0.1682 0.125 Uiso 1 1 calc R . .
C404 C 0.5369(5) 0.5887(4) 0.1993(5) 0.129(4) Uani 1 1 d . . .
H40H H 0.5421 0.5803 0.2427 0.155 Uiso 1 1 calc R . .
C405 C 0.4755(4) 0.5872(4) 0.1790(5) 0.109(3) Uani 1 1 d . . .
H40C H 0.4386 0.5786 0.2098 0.131 Uiso 1 1 calc R . .
C406 C 0.4658(4) 0.5986(4) 0.1105(4) 0.101(3) Uani 1 1 d . . .
H40D H 0.4244 0.5961 0.0979 0.122 Uiso 1 1 calc R . .
C407 C 0.5116(5) 0.6257(5) -0.0022(4) 0.153(4) Uani 1 1 d . . .
H40E H 0.5532 0.6352 -0.0286 0.230 Uiso 1 1 calc R . .
H40F H 0.4786 0.6644 -0.0136 0.230 Uiso 1 1 calc R . .
H40G H 0.4965 0.5857 -0.0089 0.230 Uiso 1 1 calc R . .
B1C B 0.7983(2) 0.7862(2) -0.3082(2) 0.0263(10) Uani 1 1 d . . .
H50C H 0.7626 0.7613 -0.3144 0.032 Uiso 1 1 calc R . .
B1D B 0.8029(2) 0.2841(3) 0.6928(2) 0.0274(10) Uani 1 1 d . . .
H50D H 0.7688 0.2567 0.6875 0.033 Uiso 1 1 calc R . .
B1A B 0.7067(2) -0.0639(3) 0.0742(2) 0.0290(11) Uani 1 1 d . . .
H50A H 0.7397 -0.1044 0.0771 0.035 Uiso 1 1 calc R . .
B1B B 0.7092(2) 0.4188(3) 0.0756(2) 0.0318(12) Uani 1 1 d . . .
H50B H 0.7436 0.3798 0.0759 0.038 Uiso 1 1 calc R . .

loop_
_atom_site_aniso_label
_atom_site_aniso_U_11
_atom_site_aniso_U_22
_atom_site_aniso_U_33
_atom_site_aniso_U_23
_atom_site_aniso_U_13
_atom_site_aniso_U_12
Au1C 0.03120(8) 0.03687(10) 0.02836(10) -0.01130(8) -0.00574(7) -0.00416(7)
Au1A 0.02617(8) 0.03768(11) 0.03750(12) -0.00315(8) -0.00572(7) -0.00515(7)
Au1B 0.02784(8) 0.04439(12) 0.03902(12) -0.00336(9) -0.00571(8) -0.00751(8)
Au1D 0.02979(8) 0.03659(10) 0.02753(10) -0.01180(8) -0.00617(7) -0.00284(7)
S1C 0.0387(6) 0.0262(6) 0.0430(8) -0.0093(5) -0.0110(5) -0.0013(5)
S1A 0.0279(5) 0.0347(6) 0.0396(7) -0.0136(5) -0.0025(5) -0.0067(4)
S1B 0.0304(5) 0.0423(7) 0.0432(8) -0.0148(6) -0.0025(5) -0.0100(5)
S1D 0.0339(5) 0.0255(6) 0.0429(7) -0.0093(5) -0.0101(5) -0.0011(4)
S2C 0.0599(7) 0.0294(6) 0.0229(6) -0.0106(5) 0.0025(5) -0.0142(5)
S2A 0.0661(8) 0.0314(7) 0.0226(6) -0.0021(5) -0.0051(6) -0.0093(6)
S2D 0.0604(7) 0.0281(6) 0.0225(6) -0.0100(5) 0.0026(5) -0.0121(5)
S2B 0.0605(8) 0.0435(7) 0.0231(7) -0.0032(5) -0.0067(6) -0.0082(6)
S3C 0.0270(5) 0.0748(10) 0.0350(7) -0.0185(7) -0.0035(5) 0.0031(6)
S3D 0.0268(5) 0.0685(9) 0.0306(7) -0.0132(6) -0.0031(5) 0.0017(5)
S3A 0.0305(6) 0.0884(11) 0.0299(7) -0.0021(7) -0.0048(5) -0.0127(6)
S3B 0.0297(6) 0.1141(14) 0.0340(8) 0.0049(8) -0.0009(5) -0.0046(7)
P1C 0.0318(5) 0.0270(6) 0.0240(6) -0.0066(5) -0.0062(4) -0.0032(4)
P1D 0.0305(5) 0.0289(6) 0.0243(6) -0.0080(5) -0.0061(4) -0.0016(4)
P1B 0.0289(5) 0.0361(7) 0.0427(8) -0.0031(6) -0.0083(5) -0.0051(5)
P1A 0.0272(5) 0.0319(7) 0.0463(8) -0.0040(6) -0.0092(5) -0.0043(5)
N1C 0.0306(18) 0.034(2) 0.041(2) -0.0116(18) -0.0011(17) 0.0037(16)
N1D 0.0256(16) 0.031(2) 0.039(2) -0.0096(18) 0.0002(16) 0.0032(15)
N1B 0.0314(18) 0.048(2) 0.029(2) -0.0145(18) 0.0042(16) -0.0135(17)
N1A 0.0281(17) 0.042(2) 0.034(2) -0.0140(18) 0.0009(16) -0.0099(16)
N2C 0.0252(16) 0.028(2) 0.031(2) -0.0093(16) 0.0006(14) -0.0042(14)
N2D 0.0254(16) 0.029(2) 0.026(2) -0.0087(16) -0.0027(14) -0.0029(14)
N2B 0.0338(18) 0.037(2) 0.025(2) -0.0096(17) -0.0024(15) -0.0070(16)
N2A 0.0299(17) 0.032(2) 0.023(2) -0.0066(16) 0.0008(14) -0.0052(15)
N3C 0.0237(15) 0.034(2) 0.022(2) -0.0054(16) -0.0015(14) -0.0027(14)
N3A 0.0292(17) 0.035(2) 0.024(2) -0.0030(16) -0.0038(15) -0.0064(15)
N3B 0.0287(17) 0.044(2) 0.025(2) -0.0110(17) -0.0041(15) -0.0036(16)
N3D 0.0226(15) 0.035(2) 0.026(2) -0.0098(16) -0.0018(14) -0.0042(14)
N4C 0.0343(18) 0.039(2) 0.027(2) -0.0096(17) -0.0037(16) -0.0072(16)
N4B 0.0359(19) 0.047(2) 0.024(2) -0.0053(18) -0.0058(16) -0.0080(17)
N4D 0.0301(17) 0.040(2) 0.025(2) -0.0092(17) -0.0040(15) -0.0077(16)
N4A 0.0336(18) 0.035(2) 0.019(2) -0.0055(16) -0.0055(15) -0.0039(15)
N5C 0.0303(17) 0.031(2) 0.025(2) -0.0141(16) 0.0013(15) -0.0043(15)
N5D 0.0311(17) 0.031(2) 0.0197(19) -0.0108(15) 0.0007(14) -0.0056(15)
N5A 0.0381(19) 0.032(2) 0.020(2) -0.0009(16) -0.0033(15) -0.0094(16)
N5B 0.0384(19) 0.044(2) 0.024(2) -0.0051(18) -0.0054(16) -0.0147(17)
N6C 0.0353(18) 0.030(2) 0.024(2) -0.0113(16) -0.0019(15) -0.0045(15)
N6A 0.052(2) 0.036(2) 0.026(2) -0.0010(17) -0.0114(18) -0.0149(18)
N6D 0.0368(19) 0.033(2) 0.027(2) -0.0115(17) -0.0038(16) 0.0004(16)
N6B 0.058(2) 0.057(3) 0.025(2) -0.004(2) -0.0100(19) -0.028(2)
C1C 0.031(2) 0.028(2) 0.021(2) -0.0028(18) -0.0045(17) 0.0020(17)
C1D 0.0282(19) 0.028(2) 0.022(2) -0.0012(18) -0.0032(17) -0.0007(17)
C1A 0.0259(19) 0.042(3) 0.025(2) -0.010(2) -0.0033(17) -0.0088(18)
C1B 0.028(2) 0.047(3) 0.024(2) -0.012(2) -0.0025(17) -0.0139(19)
C2C 0.028(2) 0.041(3) 0.041(3) -0.005(2) -0.002(2) -0.006(2)
C2D 0.028(2) 0.036(3) 0.040(3) -0.006(2) 0.0040(19) -0.0083(19)
C2B 0.032(2) 0.055(3) 0.039(3) -0.018(3) 0.005(2) -0.007(2)
C2A 0.030(2) 0.041(3) 0.045(3) -0.015(2) 0.001(2) 0.001(2)
C3C 0.032(2) 0.036(3) 0.033(3) -0.009(2) -0.0006(19) -0.0095(19)
C3D 0.034(2) 0.032(3) 0.036(3) -0.007(2) -0.002(2) -0.0080(19)
C3A 0.037(2) 0.030(3) 0.037(3) -0.008(2) 0.002(2) 0.0015(19)
C3B 0.040(2) 0.038(3) 0.039(3) -0.013(2) -0.001(2) -0.003(2)
C4C 0.031(2) 0.031(2) 0.026(2) -0.0085(19) -0.0053(18) -0.0053(18)
C4A 0.036(2) 0.033(3) 0.022(2) -0.0018(19) -0.0036(18) -0.0035(19)
C4D 0.030(2) 0.032(2) 0.026(2) -0.0091(19) -0.0030(17) -0.0067(18)
C4B 0.034(2) 0.040(3) 0.024(3) -0.008(2) -0.0029(18) -0.0022(19)
C5C 0.027(2) 0.045(3) 0.034(3) -0.009(2) -0.0055(19) -0.0009(19)
C5A 0.028(2) 0.047(3) 0.028(3) -0.009(2) -0.0042(18) -0.0033(19)
C5B 0.028(2) 0.061(3) 0.035(3) -0.005(3) -0.006(2) -0.007(2)
C5D 0.0247(19) 0.049(3) 0.030(3) -0.007(2) -0.0031(18) -0.0035(19)
C6C 0.035(2) 0.052(3) 0.035(3) -0.008(2) -0.014(2) -0.005(2)
C6A 0.037(2) 0.042(3) 0.029(3) -0.005(2) -0.009(2) -0.002(2)
C6D 0.030(2) 0.053(3) 0.032(3) -0.008(2) -0.0103(19) -0.006(2)
C6B 0.036(2) 0.069(4) 0.033(3) 0.005(3) -0.011(2) -0.009(2)
C7C 0.030(2) 0.028(2) 0.027(2) -0.0103(19) -0.0005(17) -0.0040(17)
C7D 0.031(2) 0.028(2) 0.022(2) -0.0090(18) 0.0016(17) -0.0020(17)
C7B 0.036(2) 0.046(3) 0.025(3) -0.009(2) -0.0029(19) -0.014(2)
C7A 0.038(2) 0.035(3) 0.022(2) -0.0061(19) -0.0027(18) -0.0082(19)
C8C 0.051(3) 0.033(3) 0.029(3) -0.016(2) -0.007(2) -0.001(2)
C8D 0.057(3) 0.034(3) 0.025(3) -0.014(2) -0.004(2) 0.002(2)
C8A 0.055(3) 0.038(3) 0.022(3) 0.005(2) -0.009(2) -0.014(2)
C8B 0.059(3) 0.053(3) 0.033(3) -0.001(3) -0.005(2) -0.032(3)
C9C 0.051(3) 0.034(3) 0.032(3) -0.017(2) -0.005(2) -0.003(2)
C9B 0.077(4) 0.059(4) 0.035(3) -0.003(3) -0.010(3) -0.040(3)
C9D 0.059(3) 0.033(3) 0.031(3) -0.019(2) -0.008(2) 0.000(2)
C9A 0.064(3) 0.029(3) 0.035(3) 0.000(2) -0.010(2) -0.015(2)
C10C 0.046(3) 0.051(4) 0.083(5) -0.029(3) 0.006(3) 0.015(3)
C10A 0.033(2) 0.042(3) 0.054(4) -0.019(3) 0.007(2) -0.012(2)
C10B 0.035(2) 0.055(3) 0.047(3) -0.021(3) 0.008(2) -0.019(2)
C10D 0.038(3) 0.046(3) 0.075(4) -0.030(3) 0.007(3) 0.009(2)
C11A 0.058(3) 0.055(4) 0.049(4) -0.014(3) 0.015(3) -0.021(3)
C11B 0.043(3) 0.079(5) 0.082(5) -0.029(4) 0.019(3) -0.027(3)
C11D 0.087(5) 0.076(5) 0.062(5) -0.037(4) 0.018(4) 0.011(4)
C11C 0.109(6) 0.077(5) 0.063(5) -0.042(4) 0.014(4) 0.008(4)
C12A 0.040(3) 0.056(4) 0.067(4) -0.027(3) -0.005(3) -0.015(2)
C12D 0.052(3) 0.037(3) 0.107(6) -0.015(3) -0.021(3) 0.016(3)
C12B 0.049(3) 0.080(5) 0.082(5) -0.044(4) 0.006(3) -0.033(3)
C12C 0.072(4) 0.039(4) 0.113(6) -0.010(4) -0.016(4) 0.024(3)
C13C 0.040(3) 0.086(5) 0.158(8) -0.054(5) 0.027(4) 0.016(3)
C13A 0.037(3) 0.066(4) 0.092(5) -0.037(4) 0.022(3) -0.016(3)
C13B 0.072(4) 0.071(4) 0.048(4) -0.007(3) 0.009(3) -0.028(3)
C13D 0.041(3) 0.071(5) 0.154(8) -0.054(5) 0.020(4) 0.007(3)
C14C 0.043(2) 0.045(3) 0.027(3) -0.010(2) 0.004(2) -0.008(2)
C14B 0.052(3) 0.058(3) 0.018(3) 0.000(2) -0.001(2) -0.019(3)
C14D 0.039(2) 0.045(3) 0.019(2) -0.008(2) -0.0010(19) -0.003(2)
C14A 0.044(2) 0.040(3) 0.019(2) -0.006(2) -0.0019(19) -0.007(2)
C15C 0.070(4) 0.074(4) 0.017(3) -0.001(3) -0.003(2) -0.005(3)
C15D 0.051(3) 0.069(4) 0.043(4) -0.009(3) 0.009(3) -0.021(3)
C15A 0.077(4) 0.049(3) 0.037(3) -0.008(3) 0.000(3) -0.027(3)
C15B 0.077(4) 0.166(8) 0.026(4) 0.020(4) -0.016(3) -0.044(5)
C16C 0.105(5) 0.046(4) 0.036(3) -0.016(3) 0.006(3) 0.000(3)
C16A 0.057(3) 0.054(3) 0.034(3) -0.015(3) 0.006(2) -0.001(3)
C16D 0.060(3) 0.065(4) 0.025(3) -0.007(3) -0.004(2) -0.009(3)
C16B 0.109(5) 0.076(5) 0.034(4) -0.021(3) 0.022(3) -0.020(4)
C17C 0.066(4) 0.085(5) 0.040(4) -0.013(3) 0.018(3) -0.032(3)
C17A 0.057(3) 0.069(4) 0.022(3) -0.007(3) -0.006(2) -0.007(3)
C17B 0.076(4) 0.050(3) 0.043(4) -0.009(3) 0.006(3) -0.026(3)
C17D 0.099(5) 0.055(4) 0.034(3) -0.019(3) -0.001(3) 0.010(3)
C18C 0.052(3) 0.026(2) 0.026(3) -0.006(2) 0.000(2) -0.004(2)
C18D 0.045(3) 0.031(3) 0.030(3) -0.005(2) 0.003(2) -0.002(2)
C18A 0.074(4) 0.045(3) 0.028(3) -0.008(2) -0.015(3) -0.015(3)
C18B 0.077(4) 0.075(4) 0.033(3) -0.014(3) -0.017(3) -0.031(3)
C19C 0.101(5) 0.030(3) 0.043(4) -0.006(3) 0.024(3) -0.008(3)
C19D 0.082(4) 0.031(3) 0.042(3) -0.007(2) -0.004(3) 0.008(3)
C19B 0.167(8) 0.106(6) 0.060(5) -0.020(4) -0.026(5) -0.085(6)
C19A 0.149(7) 0.063(4) 0.049(4) -0.016(3) -0.035(4) -0.040(4)
C20C 0.068(3) 0.033(3) 0.036(3) -0.006(2) -0.004(3) -0.001(2)
C20D 0.086(4) 0.032(3) 0.047(4) -0.005(3) 0.029(3) -0.006(3)
C20A 0.093(5) 0.088(5) 0.057(4) -0.026(4) -0.044(4) -0.001(4)
C20B 0.083(5) 0.115(6) 0.060(5) -0.032(4) -0.032(4) -0.014(4)
C21B 0.097(5) 0.075(5) 0.041(4) -0.024(3) -0.006(3) -0.020(4)
C21C 0.073(4) 0.053(4) 0.056(4) 0.000(3) -0.032(3) -0.009(3)
C21A 0.103(5) 0.072(5) 0.035(4) -0.024(3) 0.010(3) -0.019(4)
C21D 0.067(4) 0.058(4) 0.056(4) 0.005(3) -0.024(3) -0.012(3)
C22C 0.036(2) 0.028(2) 0.025(2) -0.0080(19) -0.0043(18) -0.0049(18)
C22D 0.033(2) 0.038(3) 0.024(2) -0.009(2) 0.0001(18) -0.0075(19)
C22B 0.038(2) 0.037(3) 0.049(3) -0.004(2) -0.002(2) -0.006(2)
C22A 0.032(2) 0.035(3) 0.056(4) -0.009(2) -0.004(2) -0.003(2)
C23C 0.038(2) 0.043(3) 0.048(3) -0.010(2) -0.012(2) -0.005(2)
C23D 0.033(2) 0.048(3) 0.051(3) -0.012(3) -0.009(2) -0.004(2)
C23A 0.035(3) 0.060(4) 0.125(6) -0.039(4) -0.004(3) -0.002(3)
C23B 0.039(3) 0.064(4) 0.103(6) -0.037(4) -0.006(3) -0.002(3)
C24C 0.039(3) 0.064(4) 0.061(4) -0.018(3) -0.001(3) -0.017(3)
C24D 0.039(3) 0.068(4) 0.066(4) -0.025(3) 0.004(3) -0.015(3)
C24B 0.044(3) 0.071(5) 0.117(7) -0.035(5) 0.009(4) 0.008(3)
C24A 0.045(3) 0.066(5) 0.139(8) -0.038(5) 0.016(4) -0.001(3)
C25C 0.059(3) 0.058(4) 0.056(4) -0.015(3) 0.009(3) -0.029(3)
C25A 0.068(4) 0.049(4) 0.080(5) -0.015(4) 0.015(4) 0.008(3)
C25D 0.058(3) 0.054(4) 0.050(4) -0.012(3) 0.003(3) -0.028(3)
C25B 0.071(4) 0.053(4) 0.077(5) -0.015(4) 0.011(4) 0.012(3)
C26C 0.068(3) 0.038(3) 0.044(3) -0.006(3) -0.005(3) -0.013(3)
C26D 0.068(3) 0.037(3) 0.045(3) -0.006(3) -0.012(3) -0.015(3)
C26B 0.077(4) 0.048(4) 0.054(4) -0.013(3) -0.010(3) 0.004(3)
C26A 0.075(4) 0.048(4) 0.063(4) -0.015(3) -0.009(3) -0.001(3)
C27C 0.043(2) 0.039(3) 0.033(3) -0.008(2) -0.002(2) -0.005(2)
C27D 0.042(2) 0.035(3) 0.039(3) -0.009(2) -0.010(2) -0.007(2)
C27A 0.043(3) 0.040(3) 0.049(3) -0.010(3) 0.000(2) 0.002(2)
C27B 0.046(3) 0.046(3) 0.045(3) -0.005(3) -0.003(2) -0.003(2)
C28C 0.035(2) 0.032(2) 0.026(3) -0.009(2) -0.0066(18) 0.0005(18)
C28D 0.033(2) 0.033(2) 0.022(2) -0.0050(19) -0.0051(18) 0.0042(18)
C28B 0.041(3) 0.036(3) 0.052(4) 0.003(2) -0.014(2) -0.014(2)
C28A 0.037(2) 0.031(3) 0.059(4) 0.004(2) -0.021(2) -0.013(2)
C29C 0.052(3) 0.047(3) 0.031(3) -0.005(2) -0.008(2) -0.009(2)
C29D 0.049(3) 0.051(3) 0.022(3) -0.007(2) -0.006(2) -0.007(2)
C29B 0.046(3) 0.069(4) 0.046(4) 0.008(3) -0.010(3) -0.020(3)
C29A 0.044(3) 0.068(4) 0.050(4) 0.006(3) -0.013(3) -0.013(3)
C30C 0.059(3) 0.069(4) 0.030(3) -0.001(3) 0.001(3) -0.011(3)
C30D 0.052(3) 0.068(4) 0.030(3) -0.006(3) -0.004(2) -0.005(3)
C30B 0.061(4) 0.086(5) 0.054(4) 0.014(4) -0.016(3) -0.034(4)
C30A 0.072(4) 0.098(6) 0.051(4) 0.019(4) -0.015(3) -0.044(4)
C31C 0.056(3) 0.084(5) 0.022(3) -0.015(3) -0.005(2) 0.001(3)
C31D 0.059(3) 0.079(4) 0.026(3) -0.021(3) -0.009(2) 0.006(3)
C31A 0.086(5) 0.071(5) 0.090(6) 0.046(4) -0.048(5) -0.051(4)
C31B 0.087(5) 0.074(5) 0.066(5) 0.035(4) -0.039(4) -0.051(4)
C32C 0.055(3) 0.075(4) 0.040(3) -0.032(3) -0.012(3) -0.005(3)
C32D 0.057(3) 0.055(4) 0.043(3) -0.026(3) -0.019(3) 0.001(3)
C32A 0.091(5) 0.037(4) 0.112(7) 0.019(4) -0.060(5) -0.021(3)
C32B 0.081(4) 0.039(3) 0.090(6) 0.014(4) -0.043(4) -0.020(3)
C33C 0.042(2) 0.041(3) 0.033(3) -0.011(2) -0.009(2) -0.001(2)
C33D 0.041(2) 0.040(3) 0.034(3) -0.015(2) -0.010(2) -0.004(2)
C33B 0.061(3) 0.040(3) 0.072(4) -0.004(3) -0.032(3) -0.012(3)
C33A 0.063(3) 0.038(3) 0.092(5) -0.001(3) -0.044(4) -0.008(3)
C34C 0.038(2) 0.025(2) 0.034(3) -0.006(2) -0.005(2) -0.0037(18)
C34D 0.032(2) 0.025(2) 0.034(3) -0.010(2) -0.0028(19) 0.0001(17)
C34A 0.034(2) 0.032(3) 0.043(3) -0.004(2) -0.008(2) -0.0056(19)
C34B 0.031(2) 0.035(3) 0.043(3) -0.007(2) -0.007(2) -0.0069(19)
C35C 0.046(3) 0.033(3) 0.046(3) -0.015(2) -0.011(2) 0.000(2)
C35D 0.043(3) 0.042(3) 0.045(3) -0.016(2) -0.012(2) 0.001(2)
C35B 0.041(3) 0.044(3) 0.059(4) 0.001(3) -0.021(3) -0.002(2)
C35A 0.041(3) 0.037(3) 0.063(4) 0.003(3) -0.022(3) -0.009(2)
C36C 0.057(3) 0.034(3) 0.067(4) -0.012(3) -0.024(3) 0.006(2)
C36D 0.050(3) 0.035(3) 0.066(4) -0.008(3) -0.016(3) 0.006(2)
C36A 0.049(3) 0.054(4) 0.081(5) -0.007(3) -0.030(3) -0.016(3)
C36B 0.049(3) 0.052(4) 0.084(5) -0.008(3) -0.029(3) -0.015(3)
C37C 0.064(3) 0.033(3) 0.064(4) -0.021(3) -0.001(3) 0.006(3)
C37D 0.058(3) 0.037(3) 0.069(4) -0.026(3) -0.002(3) 0.005(3)
C37B 0.066(4) 0.043(3) 0.073(5) -0.004(3) -0.009(3) -0.021(3)
C37A 0.068(4) 0.046(4) 0.076(5) -0.002(3) -0.019(3) -0.026(3)
C38C 0.066(3) 0.043(3) 0.044(3) -0.019(3) -0.006(3) -0.005(3)
C38D 0.069(4) 0.046(3) 0.045(4) -0.025(3) -0.004(3) -0.004(3)
C38B 0.068(4) 0.039(3) 0.058(4) 0.007(3) -0.019(3) -0.012(3)
C38A 0.073(4) 0.039(3) 0.061(4) 0.009(3) -0.027(3) -0.024(3)
C39C 0.045(3) 0.033(3) 0.034(3) -0.010(2) -0.005(2) -0.001(2)
C39A 0.048(3) 0.038(3) 0.049(3) 0.000(2) -0.021(2) -0.009(2)
C39B 0.043(3) 0.043(3) 0.045(3) -0.004(3) -0.012(2) -0.005(2)
C39D 0.048(3) 0.043(3) 0.029(3) -0.013(2) -0.004(2) -0.003(2)
C401 0.090(5) 0.057(5) 0.108(7) -0.012(4) -0.019(5) 0.002(4)
C402 0.064(4) 0.060(4) 0.090(6) -0.016(4) -0.007(4) -0.009(3)
C403 0.120(7) 0.078(6) 0.105(8) -0.021(5) 0.002(6) -0.002(5)
C404 0.148(9) 0.081(7) 0.134(10) -0.017(6) 0.025(8) 0.007(7)
C405 0.101(7) 0.075(6) 0.131(9) -0.002(6) 0.004(6) -0.006(5)
C406 0.083(5) 0.076(6) 0.124(8) 0.004(5) 0.009(5) -0.016(4)
C407 0.194(11) 0.168(11) 0.100(8) -0.024(7) -0.062(8) -0.003(9)
B1C 0.025(2) 0.030(3) 0.026(3) -0.011(2) -0.0012(19) -0.0042(19)
B1D 0.027(2) 0.031(3) 0.026(3) -0.011(2) -0.0017(19) -0.0030(19)
B1A 0.031(2) 0.033(3) 0.023(3) -0.005(2) -0.003(2) -0.007(2)
B1B 0.031(2) 0.043(3) 0.022(3) -0.006(2) -0.003(2) -0.009(2)

loop_
_atom_type_symbol
_atom_type_description
_atom_type_scat_dispersion_real
_atom_type_scat_dispersion_imag
_atom_type_scat_source
C C 0.0033 0.0016 'International Tables Vol C Tables 4.2.6.8 and 6.1.1.4'
H H 0.0000 0.0000 'International Tables Vol C Tables 4.2.6.8 and 6.1.1.4'
B B 0.0013 0.0007 'International Tables Vol C Tables 4.2.6.8 and 6.1.1.4'
N N 0.0061 0.0033 'International Tables Vol C Tables 4.2.6.8 and 6.1.1.4'
P P 0.1023 0.0942 'International Tables Vol C Tables 4.2.6.8 and 6.1.1.4'
S S 0.1246 0.1234 'International Tables Vol C Tables 4.2.6.8 and 6.1.1.4'
Au Au -2.0133 8.8022 'International Tables Vol C Tables 4.2.6.8 and 6.1.1.4'

loop_
_geom_angle_atom_site_label_1
_geom_angle_atom_site_label_2
_geom_angle_atom_site_label_3
_geom_angle
_geom_angle_site_symmetry_1
_geom_angle_site_symmetry_3
_geom_angle_publ_flag
P1C Au1C S1C 159.47(4) . . ?
P1C Au1C S2C 96.69(4) . . ?
S1C Au1C S2C 102.43(4) . . ?
P1A Au1A S1A 160.56(5) . . ?
P1A Au1A S2A 101.94(5) . . ?
S1A Au1A S2A 96.88(4) . . ?
P1B Au1B S1B 159.30(5) . . ?
P1B Au1B S2B 102.98(5) . . ?
S1B Au1B S2B 96.91(4) . . ?
P1D Au1D S1D 159.75(4) . . ?
P1D Au1D S2D 97.21(4) . . ?
S1D Au1D S2D 100.87(4) . . ?
C1C S1C Au1C 104.17(14) . . ?
C1A S1A Au1A 104.76(14) . . ?
C1B S1B Au1B 103.81(14) . . ?
C1D S1D Au1D 104.12(14) . . ?
C7C S2C Au1C 113.11(15) . . ?
C7A S2A Au1A 110.02(17) . . ?
C7D S2D Au1D 110.70(15) . . ?
C7B S2B Au1B 107.16(17) . . ?
C22C P1C C34C 104.6(2) . . ?
C22C P1C C28C 106.7(2) . . ?
C34C P1C C28C 104.6(2) . . ?
C22C P1C Au1C 114.51(14) . . ?
C34C P1C Au1C 113.81(15) . . ?
C28C P1C Au1C 111.79(14) . . ?
C28D P1D C22D 106.5(2) . . ?
C28D P1D C34D 104.9(2) . . ?
C22D P1D C34D 105.3(2) . . ?
C28D P1D Au1D 110.30(14) . . ?
C22D P1D Au1D 115.00(15) . . ?
C34D P1D Au1D 114.05(15) . . ?
C22B P1B C34B 104.8(2) . . ?
C22B P1B C28B 105.5(2) . . ?
C34B P1B C28B 104.1(2) . . ?
C22B P1B Au1B 114.70(17) . . ?
C34B P1B Au1B 114.28(15) . . ?
C28B P1B Au1B 112.42(16) . . ?
C34A P1A C22A 104.9(2) . . ?
C34A P1A C28A 103.9(2) . . ?
C22A P1A C28A 105.2(2) . . ?
C34A P1A Au1A 114.33(15) . . ?
C22A P1A Au1A 114.32(16) . . ?
C28A P1A Au1A 113.07(15) . . ?
C1C N1C C2C 108.0(4) . . ?
C1C N1C C10C 128.0(4) . . ?
C2C N1C C10C 124.0(4) . . ?
C1D N1D C2D 107.8(4) . . ?
C1D N1D C10D 129.1(4) . . ?
C2D N1D C10D 123.1(4) . . ?
C1B N1B C2B 107.9(4) . . ?
C1B N1B C10B 128.2(4) . . ?
C2B N1B C10B 123.8(4) . . ?
C1A N1A C2A 107.9(4) . . ?
C1A N1A C10A 128.1(4) . . ?
C2A N1A C10A 124.0(4) . . ?
C1C N2C C3C 107.3(4) . . ?
C1C N2C B1C 130.8(3) . . ?
C3C N2C B1C 121.9(4) . . ?
C1D N2D C3D 107.9(4) . . ?
C1D N2D B1D 130.3(3) . . ?
C3D N2D B1D 121.7(4) . . ?
C1B N2B C3B 107.9(4) . . ?
C1B N2B B1B 129.0(4) . . ?
C3B N2B B1B 122.9(4) . . ?
C1A N2A C3A 107.8(3) . . ?
C1A N2A B1A 129.4(4) . . ?
C3A N2A B1A 122.7(4) . . ?
C4C N3C C5C 107.9(4) . . ?
C4C N3C B1C 125.2(3) . . ?
C5C N3C B1C 125.8(4) . . ?
C4A N3A C5A 107.4(4) . . ?
C4A N3A B1A 124.3(3) . . ?
C5A N3A B1A 126.6(3) . . ?
C4B N3B C5B 107.4(4) . . ?
C4B N3B B1B 124.8(4) . . ?
C5B N3B B1B 127.4(4) . . ?
C4D N3D C5D 107.3(4) . . ?
C4D N3D B1D 124.6(3) . . ?
C5D N3D B1D 127.0(4) . . ?
C4C N4C C6C 107.7(4) . . ?
C4C N4C C14C 128.2(4) . . ?
C6C N4C C14C 124.1(4) . . ?
C4B N4B C6B 108.1(4) . . ?
C4B N4B C14B 127.1(4) . . ?
C6B N4B C14B 124.8(4) . . ?
C4D N4D C6D 108.2(4) . . ?
C4D N4D C14D 127.5(3) . . ?
C6D N4D C14D 124.3(4) . . ?
C4A N4A C6A 108.3(4) . . ?
C4A N4A C14A 127.1(3) . . ?
C6A N4A C14A 124.6(4) . . ?
C7C N5C C8C 107.9(4) . . ?
C7C N5C B1C 123.9(4) . . ?
C8C N5C B1C 128.1(4) . . ?
C7D N5D C8D 108.1(4) . . ?
C7D N5D B1D 124.9(4) . . ?
C8D N5D B1D 127.0(4) . . ?
C7A N5A C8A 109.1(4) . . ?
C7A N5A B1A 123.4(4) . . ?
C8A N5A B1A 127.4(4) . . ?
C7B N5B C8B 108.2(4) . . ?
C7B N5B B1B 125.7(4) . . ?
C8B N5B B1B 126.1(4) . . ?
C7C N6C C9C 108.3(4) . . ?
C7C N6C C18C 126.8(4) . . ?
C9C N6C C18C 124.8(4) . . ?
C7A N6A C9A 108.0(4) . . ?
C7A N6A C18A 127.3(4) . . ?
C9A N6A C18A 124.7(4) . . ?
C7D N6D C9D 108.0(4) . . ?
C7D N6D C18D 127.7(4) . . ?
C9D N6D C18D 124.3(4) . . ?
C7B N6B C9B 107.8(4) . . ?
C7B N6B C18B 127.5(4) . . ?
C9B N6B C18B 124.7(5) . . ?
N2C C1C N1C 108.3(4) . . ?
N2C C1C S1C 126.1(3) . . ?
N1C C1C S1C 125.6(3) . . ?
N2D C1D N1D 108.2(4) . . ?
N2D C1D S1D 126.7(3) . . ?
N1D C1D S1D 125.1(3) . . ?
N2A C1A N1A 108.0(4) . . ?
N2A C1A S1A 126.8(3) . . ?
N1A C1A S1A 125.2(3) . . ?
N2B C1B N1B 108.1(4) . . ?
N2B C1B S1B 127.3(3) . . ?
N1B C1B S1B 124.6(3) . . ?
C3C C2C N1C 107.3(4) . . ?
C3D C2D N1D 107.6(4) . . ?
C3B C2B N1B 107.6(4) . . ?
C3A C2A N1A 107.1(4) . . ?
C2C C3C N2C 109.1(4) . . ?
C2D C3D N2D 108.5(4) . . ?
C2A C3A N2A 109.1(4) . . ?
C2B C3B N2B 108.5(4) . . ?
N3C C4C N4C 107.5(3) . . ?
N3C C4C S3C 123.6(3) . . ?
N4C C4C S3C 128.8(3) . . ?
N4A C4A N3A 107.3(4) . . ?
N4A C4A S3A 128.1(3) . . ?
N3A C4A S3A 124.6(3) . . ?
N4D C4D N3D 107.1(3) . . ?
N4D C4D S3D 128.9(3) . . ?
N3D C4D S3D 124.0(3) . . ?
N4B C4B N3B 107.2(4) . . ?
N4B C4B S3B 127.7(3) . . ?
N3B C4B S3B 125.0(3) . . ?
C6C C5C N3C 108.8(4) . . ?
C6A C5A N3A 109.3(4) . . ?
C6B C5B N3B 109.2(4) . . ?
C6D C5D N3D 109.7(4) . . ?
C5C C6C N4C 108.1(4) . . ?
C5A C6A N4A 107.8(4) . . ?
C5D C6D N4D 107.6(4) . . ?
C5B C6B N4B 108.1(4) . . ?
N5C C7C N6C 107.1(4) . . ?
N5C C7C S2C 124.8(3) . . ?
N6C C7C S2C 128.2(3) . . ?
N5D C7D N6D 107.4(4) . . ?
N5D C7D S2D 124.6(3) . . ?
N6D C7D S2D 127.9(3) . . ?
N6B C7B N5B 107.6(4) . . ?
N6B C7B S2B 128.4(4) . . ?
N5B C7B S2B 124.0(4) . . ?
N5A C7A N6A 107.1(4) . . ?
N5A C7A S2A 125.0(4) . . ?
N6A C7A S2A 127.8(3) . . ?
C9C C8C N5C 109.3(4) . . ?
C9D C8D N5D 109.1(4) . . ?
C9A C8A N5A 108.4(4) . . ?
C9B C8B N5B 108.6(5) . . ?
C8C C9C N6C 107.4(4) . . ?
C8B C9B N6B 107.7(5) . . ?
C8D C9D N6D 107.3(4) . . ?
C8A C9A N6A 107.5(4) . . ?
N1C C10C C11C 109.3(5) . . ?
N1C C10C C12C 109.0(5) . . ?
C11C C10C C12C 113.0(6) . . ?
N1C C10C C13C 106.8(5) . . ?
C11C C10C C13C 110.6(6) . . ?
C12C C10C C13C 107.9(6) . . ?
C11A C10A N1A 109.4(4) . . ?
C11A C10A C13A 108.1(5) . . ?
N1A C10A C13A 109.4(4) . . ?
C11A C10A C12A 113.3(5) . . ?
N1A C10A C12A 108.0(4) . . ?
C13A C10A C12A 108.6(4) . . ?
C13B C10B N1B 109.2(4) . . ?
C13B C10B C11B 109.6(5) . . ?
N1B C10B C11B 108.0(4) . . ?
C13B C10B C12B 112.0(5) . . ?
N1B C10B C12B 109.4(4) . . ?
C11B C10B C12B 108.6(4) . . ?
N1D C10D C11D 109.2(5) . . ?
N1D C10D C12D 109.6(5) . . ?
C11D C10D C12D 111.2(5) . . ?
N1D C10D C13D 108.5(5) . . ?
C11D C10D C13D 110.1(6) . . ?
C12D C10D C13D 108.1(5) . . ?
N4C C14C C15C 108.7(4) . . ?
N4C C14C C16C 108.8(4) . . ?
C15C C14C C16C 109.1(5) . . ?
N4C C14C C17C 108.8(4) . . ?
C15C C14C C17C 109.1(5) . . ?
C16C C14C C17C 112.3(5) . . ?
N4B C14B C17B 109.5(4) . . ?
N4B C14B C16B 109.2(4) . . ?
C17B C14B C16B 111.2(5) . . ?
N4B C14B C15B 108.6(4) . . ?
C17B C14B C15B 110.8(5) . . ?
C16B C14B C15B 107.5(6) . . ?
N4D C14D C17D 109.2(4) . . ?
N4D C14D C15D 109.8(4) . . ?
C17D C14D C15D 111.8(5) . . ?
N4D C14D C16D 108.4(4) . . ?
C17D C14D C16D 108.7(5) . . ?
C15D C14D C16D 108.9(4) . . ?
N4A C14A C16A 109.4(4) . . ?
N4A C14A C15A 109.0(4) . . ?
C16A C14A C15A 111.9(4) . . ?
N4A C14A C17A 108.7(4) . . ?
C16A C14A C17A 108.1(4) . . ?
C15A C14A C17A 109.6(4) . . ?
N6C C18C C19C 110.0(4) . . ?
N6C C18C C20C 108.5(4) . . ?
C19C C18C C20C 107.7(4) . . ?
N6C C18C C21C 108.8(4) . . ?
C19C C18C C21C 112.6(5) . . ?
C20C C18C C21C 109.2(4) . . ?
N6D C18D C20D 109.7(4) . . ?
N6D C18D C19D 109.6(4) . . ?
C20D C18D C19D 108.2(4) . . ?
N6D C18D C21D 108.0(4) . . ?
C20D C18D C21D 111.8(5) . . ?
C19D C18D C21D 109.4(4) . . ?
N6A C18A C19A 109.3(4) . . ?
N6A C18A C21A 108.5(4) . . ?
C19A C18A C21A 109.0(5) . . ?
N6A C18A C20A 108.4(5) . . ?
C19A C18A C20A 110.0(5) . . ?
C21A C18A C20A 111.6(5) . . ?
N6B C18B C20B 108.7(5) . . ?
N6B C18B C19B 109.3(5) . . ?
C20B C18B C19B 110.0(6) . . ?
N6B C18B C21B 109.1(4) . . ?
C20B C18B C21B 111.1(5) . . ?
C19B C18B C21B 108.7(6) . . ?
C23C C22C C27C 118.3(4) . . ?
C23C C22C P1C 122.7(4) . . ?
C27C C22C P1C 119.0(3) . . ?
C23D C22D C27D 118.6(4) . . ?
C23D C22D P1D 123.3(4) . . ?
C27D C22D P1D 118.0(3) . . ?
C27B C22B C23B 118.3(5) . . ?
C27B C22B P1B 118.6(4) . . ?
C23B C22B P1B 123.1(5) . . ?
C27A C22A C23A 119.0(5) . . ?
C27A C22A P1A 118.5(4) . . ?
C23A C22A P1A 122.5(5) . . ?
C22C C23C C24C 120.9(5) . . ?
C24D C23D C22D 120.4(5) . . ?
C24A C23A C22A 120.2(6) . . ?
C24B C23B C22B 120.6(6) . . ?
C25C C24C C23C 120.6(5) . . ?
C23D C24D C25D 120.6(5) . . ?
C25B C24B C23B 119.6(6) . . ?
C25A C24A C23A 120.1(6) . . ?
C24C C25C C26C 119.0(5) . . ?
C24A C25A C26A 121.1(6) . . ?
C26D C25D C24D 119.6(5) . . ?
C26B C25B C24B 121.7(7) . . ?
C25C C26C C27C 120.4(5) . . ?
C25D C26D C27D 120.0(5) . . ?
C25B C26B C27B 119.5(6) . . ?
C25A C26A C27A 119.9(6) . . ?
C22C C27C C26C 120.8(5) . . ?
C26D C27D C22D 120.7(4) . . ?
C22A C27A C26A 119.8(5) . . ?
C22B C27B C26B 120.3(5) . . ?
C33C C28C C29C 119.8(5) . . ?
C33C C28C P1C 122.9(4) . . ?
C29C C28C P1C 117.2(4) . . ?
C33D C28D C29D 119.0(4) . . ?
C33D C28D P1D 123.7(4) . . ?
C29D C28D P1D 117.0(4) . . ?
C29B C28B C33B 119.7(5) . . ?
C29B C28B P1B 117.4(4) . . ?
C33B C28B P1B 122.9(5) . . ?
C33A C28A C29A 120.3(6) . . ?
C33A C28A P1A 123.2(5) . . ?
C29A C28A P1A 116.5(4) . . ?
C30C C29C C28C 120.1(5) . . ?
C30D C29D C28D 120.3(5) . . ?
C28B C29B C30B 120.9(6) . . ?
C28A C29A C30A 119.6(6) . . ?
C31C C30C C29C 120.0(5) . . ?
C29D C30D C31D 120.4(5) . . ?
C31B C30B C29B 119.8(7) . . ?
C31A C30A C29A 119.8(8) . . ?
C32C C31C C30C 120.5(5) . . ?
C32D C31D C30D 119.7(5) . . ?
C30A C31A C32A 121.0(7) . . ?
C30B C31B C32B 121.2(6) . . ?
C31C C32C C33C 120.2(5) . . ?
C31D C32D C33D 120.1(5) . . ?
C31A C32A C33A 119.6(7) . . ?
C31B C32B C33B 119.3(6) . . ?
C28C C33C C32C 119.5(5) . . ?
C28D C33D C32D 120.5(5) . . ?
C28B C33B C32B 119.1(7) . . ?
C28A C33A C32A 119.6(7) . . ?
C39C C34C C35C 119.7(4) . . ?
C39C C34C P1C 118.0(3) . . ?
C35C C34C P1C 122.2(4) . . ?
C39D C34D C35D 118.7(4) . . ?
C39D C34D P1D 118.3(3) . . ?
C35D C34D P1D 123.0(4) . . ?
C39A C34A C35A 119.5(4) . . ?
C39A C34A P1A 118.2(4) . . ?
C35A C34A P1A 122.4(4) . . ?
C39B C34B C35B 119.6(4) . . ?
C39B C34B P1B 118.1(4) . . ?
C35B C34B P1B 122.2(4) . . ?
C36C C35C C34C 119.0(5) . . ?
C36D C35D C34D 120.3(5) . . ?
C34B C35B C36B 120.0(5) . . ?
C36A C35A C34A 119.8(5) . . ?
C37C C36C C35C 121.1(5) . . ?
C37D C36D C35D 120.5(5) . . ?
C37A C36A C35A 120.1(5) . . ?
C37B C36B C35B 120.3(5) . . ?
C36C C37C C38C 120.2(5) . . ?
C36D C37D C38D 119.9(5) . . ?
C36B C37B C38B 119.9(5) . . ?
C38A C37A C36A 120.5(5) . . ?
C39C C38C C37C 119.5(5) . . ?
C39D C38D C37D 120.4(5) . . ?
C37B C38B C39B 120.4(5) . . ?
C37A C38A C39A 119.9(5) . . ?
C34C C39C C38C 120.4(5) . . ?
C34A C39A C38A 120.2(5) . . ?
C34B C39B C38B 119.7(5) . . ?
C38D C39D C34D 120.1(5) . . ?
C402 C401 C406 118.5(9) . . ?
C402 C401 C407 125.2(9) . . ?
C406 C401 C407 116.4(9) . . ?
C401 C402 C403 121.0(8) . . ?
C404 C403 C402 124.3(10) . . ?
C403 C404 C405 116.8(12) . . ?
C404 C405 C406 123.0(9) . . ?
C401 C406 C405 116.5(8) . . ?
N5C B1C N3C 110.6(4) . . ?
N5C B1C N2C 106.1(3) . . ?
N3C B1C N2C 107.5(3) . . ?
N3D B1D N5D 112.2(4) . . ?
N3D B1D N2D 106.9(3) . . ?
N5D B1D N2D 105.6(3) . . ?
N5A B1A N2A 106.1(4) . . ?
N5A B1A N3A 111.5(4) . . ?
N2A B1A N3A 107.7(3) . . ?
N3B B1B N5B 110.0(4) . . ?
N3B B1B N2B 109.1(3) . . ?
N5B B1B N2B 107.0(4) . . ?

loop_
_geom_bond_atom_site_label_1
_geom_bond_atom_site_label_2
_geom_bond_distance
_geom_bond_site_symmetry_2
_geom_bond_publ_flag
Au1C P1C 2.2492(11) . ?
Au1C S1C 2.3400(11) . ?
Au1C S2C 2.8352(11) . ?
Au1A P1A 2.2535(11) . ?
Au1A S1A 2.3488(11) . ?
Au1A S2A 2.8291(14) . ?
Au1B P1B 2.2474(11) . ?
Au1B S1B 2.3488(11) . ?
Au1B S2B 2.8455(14) . ?
Au1D P1D 2.2492(11) . ?
Au1D S1D 2.3442(11) . ?
Au1D S2D 2.8441(12) . ?
S1C C1C 1.725(4) . ?
S1A C1A 1.732(5) . ?
S1B C1B 1.721(5) . ?
S1D C1D 1.730(4) . ?
S2C C7C 1.694(4) . ?
S2A C7A 1.702(4) . ?
S2D C7D 1.698(4) . ?
S2B C7B 1.699(5) . ?
S3C C4C 1.696(4) . ?
S3D C4D 1.688(4) . ?
S3A C4A 1.688(4) . ?
S3B C4B 1.681(4) . ?
P1C C22C 1.810(4) . ?
P1C C34C 1.814(5) . ?
P1C C28C 1.822(5) . ?
P1D C28D 1.816(5) . ?
P1D C22D 1.818(4) . ?
P1D C34D 1.819(4) . ?
P1B C22B 1.806(6) . ?
P1B C34B 1.817(5) . ?
P1B C28B 1.823(5) . ?
P1A C34A 1.812(5) . ?
P1A C22A 1.812(5) . ?
P1A C28A 1.828(5) . ?
N1C C1C 1.357(5) . ?
N1C C2C 1.376(6) . ?
N1C C10C 1.505(6) . ?
N1D C1D 1.359(5) . ?
N1D C2D 1.378(6) . ?
N1D C10D 1.493(6) . ?
N1B C1B 1.358(5) . ?
N1B C2B 1.378(6) . ?
N1B C10B 1.516(6) . ?
N1A C1A 1.360(5) . ?
N1A C2A 1.381(6) . ?
N1A C10A 1.508(5) . ?
N2C C1C 1.342(5) . ?
N2C C3C 1.376(5) . ?
N2C B1C 1.556(5) . ?
N2D C1D 1.345(5) . ?
N2D C3D 1.373(5) . ?
N2D B1D 1.572(6) . ?
N2B C1B 1.348(5) . ?
N2B C3B 1.373(6) . ?
N2B B1B 1.562(6) . ?
N2A C1A 1.349(5) . ?
N2A C3A 1.364(5) . ?
N2A B1A 1.555(5) . ?
N3C C4C 1.362(5) . ?
N3C C5C 1.381(5) . ?
N3C B1C 1.548(6) . ?
N3A C4A 1.368(5) . ?
N3A C5A 1.375(5) . ?
N3A B1A 1.555(6) . ?
N3B C4B 1.371(5) . ?
N3B C5B 1.372(5) . ?
N3B B1B 1.537(6) . ?
N3D C4D 1.374(5) . ?
N3D C5D 1.379(5) . ?
N3D B1D 1.527(6) . ?
N4C C4C 1.369(5) . ?
N4C C6C 1.390(5) . ?
N4C C14C 1.499(6) . ?
N4B C4B 1.366(6) . ?
N4B C6B 1.376(6) . ?
N4B C14B 1.502(6) . ?
N4D C4D 1.373(5) . ?
N4D C6D 1.386(5) . ?
N4D C14D 1.495(5) . ?
N4A C4A 1.361(5) . ?
N4A C6A 1.379(5) . ?
N4A C14A 1.508(5) . ?
N5C C7C 1.363(5) . ?
N5C C8C 1.372(5) . ?
N5C B1C 1.536(6) . ?
N5D C7D 1.356(5) . ?
N5D C8D 1.370(6) . ?
N5D B1D 1.541(6) . ?
N5A C7A 1.353(5) . ?
N5A C8A 1.371(6) . ?
N5A B1A 1.547(6) . ?
N5B C7B 1.356(6) . ?
N5B C8B 1.364(6) . ?
N5B B1B 1.553(6) . ?
N6C C7C 1.369(5) . ?
N6C C9C 1.384(6) . ?
N6C C18C 1.497(6) . ?
N6A C7A 1.364(6) . ?
N6A C9A 1.398(6) . ?
N6A C18A 1.491(6) . ?
N6D C7D 1.361(5) . ?
N6D C9D 1.391(6) . ?
N6D C18D 1.499(6) . ?
N6B C7B 1.353(6) . ?
N6B C9B 1.384(6) . ?
N6B C18B 1.490(6) . ?
C2C C3C 1.328(6) . ?
C2D C3D 1.341(6) . ?
C2B C3B 1.340(6) . ?
C2A C3A 1.339(6) . ?
C5C C6C 1.326(7) . ?
C5A C6A 1.323(6) . ?
C5B C6B 1.325(7) . ?
C5D C6D 1.325(6) . ?
C8C C9C 1.330(6) . ?
C8D C9D 1.326(7) . ?
C8A C9A 1.334(7) . ?
C8B C9B 1.330(7) . ?
C10C C11C 1.503(9) . ?
C10C C12C 1.510(8) . ?
C10C C13C 1.546(8) . ?
C10A C11A 1.507(7) . ?
C10A C13A 1.518(7) . ?
C10A C12A 1.530(7) . ?
C10B C13B 1.515(8) . ?
C10B C11B 1.525(7) . ?
C10B C12B 1.536(7) . ?
C10D C11D 1.506(9) . ?
C10D C12D 1.511(8) . ?
C10D C13D 1.539(8) . ?
C14C C15C 1.508(7) . ?
C14C C16C 1.512(7) . ?
C14C C17C 1.518(7) . ?
C14B C17B 1.507(7) . ?
C14B C16B 1.525(8) . ?
C14B C15B 1.522(7) . ?
C14D C17D 1.509(7) . ?
C14D C15D 1.513(7) . ?
C14D C16D 1.516(6) . ?
C14A C16A 1.515(7) . ?
C14A C15A 1.520(7) . ?
C14A C17A 1.521(6) . ?
C18C C19C 1.510(7) . ?
C18C C20C 1.521(6) . ?
C18C C21C 1.524(7) . ?
C18D C20D 1.510(7) . ?
C18D C19D 1.515(7) . ?
C18D C21D 1.532(7) . ?
C18A C19A 1.516(8) . ?
C18A C21A 1.528(8) . ?
C18A C20A 1.534(8) . ?
C18B C20B 1.524(9) . ?
C18B C19B 1.525(8) . ?
C18B C21B 1.536(8) . ?
C22C C23C 1.380(6) . ?
C22C C27C 1.381(6) . ?
C22D C23D 1.387(6) . ?
C22D C27D 1.388(6) . ?
C22B C27B 1.388(7) . ?
C22B C23B 1.395(7) . ?
C22A C27A 1.385(7) . ?
C22A C23A 1.401(7) . ?
C23C C24C 1.391(7) . ?
C23D C24D 1.376(7) . ?
C23A C24A 1.380(9) . ?
C23B C24B 1.383(9) . ?
C24C C25C 1.369(8) . ?
C24D C25D 1.378(8) . ?
C24B C25B 1.360(10) . ?
C24A C25A 1.350(10) . ?
C25C C26C 1.381(8) . ?
C25A C26A 1.377(8) . ?
C25D C26D 1.374(7) . ?
C25B C26B 1.352(9) . ?
C26C C27C 1.389(7) . ?
C26D C27D 1.383(7) . ?
C26B C27B 1.396(8) . ?
C26A C27A 1.387(8) . ?
C28C C33C 1.380(6) . ?
C28C C29C 1.387(6) . ?
C28D C33D 1.379(6) . ?
C28D C29D 1.393(6) . ?
C28B C29B 1.375(8) . ?
C28B C33B 1.380(7) . ?
C28A C33A 1.379(7) . ?
C28A C29A 1.386(8) . ?
C29C C30C 1.378(7) . ?
C29D C30D 1.374(7) . ?
C29B C30B 1.386(8) . ?
C29A C30A 1.399(8) . ?
C30C C31C 1.372(8) . ?
C30D C31D 1.380(8) . ?
C30B C31B 1.337(10) . ?
C30A C31A 1.346(10) . ?
C31C C32C 1.368(8) . ?
C31D C32D 1.374(8) . ?
C31A C32A 1.395(11) . ?
C31B C32B 1.392(10) . ?
C32C C33C 1.391(7) . ?
C32D C33D 1.386(7) . ?
C32A C33A 1.385(9) . ?
C32B C33B 1.404(8) . ?
C34C C39C 1.382(6) . ?
C34C C35C 1.393(6) . ?
C34D C39D 1.382(6) . ?
C34D C35D 1.393(6) . ?
C34A C39A 1.384(6) . ?
C34A C35A 1.388(6) . ?
C34B C39B 1.381(7) . ?
C34B C35B 1.383(6) . ?
C35C C36C 1.381(7) . ?
C35D C36D 1.364(7) . ?
C35B C36B 1.387(7) . ?
C35A C36A 1.385(7) . ?
C36C C37C 1.365(8) . ?
C36D C37D 1.364(8) . ?
C36A C37A 1.376(8) . ?
C36B C37B 1.369(8) . ?
C37C C38C 1.382(8) . ?
C37D C38D 1.371(8) . ?
C37B C38B 1.374(8) . ?
C37A C38A 1.369(8) . ?
C38C C39C 1.384(7) . ?
C38D C39D 1.372(7) . ?
C38B C39B 1.391(7) . ?
C38A C39A 1.386(7) . ?
C401 C402 1.389(9) . ?
C401 C406 1.403(10) . ?
C401 C407 1.492(11) . ?
C402 C403 1.438(11) . ?
C403 C404 1.297(11) . ?
C404 C405 1.398(13) . ?
C405 C406 1.496(12) . ?
